data_7046620
loop_
_publ_author_name
'Miller-Shakesby, David M'
'Nigam, Shubhanchi'
'Hughes, David L.'
'Lopez-Estelles, Enrique'
'Elsegood, Mark R. J.'
'Cawthorne, Christopher J.'
'Archibald, Stephen J.'
'Redshaw, Carl'

_publ_section_title
;
 Synthesis, crystal structure, and cytotoxicity studies of titanacalix[4
 and 8]arene complexes.
;
_journal_issue 27
_journal_name_full 'Dalton transactions (Cambridge, England : 2003)'
_journal_page_first 8992
_journal_page_last 8999
_journal_paper_doi 10.1039/c8dt01992d
_journal_volume 47
_journal_year 2018
_chemical_formula_moiety 'C98 H127 Cl O9 Ti2, 7.25(C2 H3 N)'
_chemical_formula_sum 'C112.5 H148.75 Cl N7.25 O9 Ti2'
_chemical_formula_weight 1877.88
_space_group_crystal_system monoclinic
_space_group_IT_number 14
_space_group_name_Hall '-P 2yn'
_space_group_name_H-M_alt 'P 1 21/n 1'
_symmetry_space_group_name_Hall '-P 2yn'
_symmetry_space_group_name_H-M 'P 1 21/n 1'
_atom_sites_solution_hydrogens mixed
_atom_sites_solution_primary direct
_atom_sites_solution_secondary difmap
_audit_creation_method SHELXL-2016/6
_audit_update_record
;
2017-06-06 deposited with the CCDC.
2018-06-11 downloaded from the CCDC.
;
_cell_angle_alpha 90
_cell_angle_beta 104.480(3)
_cell_angle_gamma 90
_cell_formula_units_Z 4
_cell_length_a 26.816(2)
_cell_length_b 13.2305(9)
_cell_length_c 32.648(3)
_cell_measurement_reflns_used 55457
_cell_measurement_temperature 120(2)
_cell_measurement_theta_max 27.48
_cell_measurement_theta_min 2.91
_cell_volume 11215.2(15)
_computing_cell_refinement 'DENZO (Otwinowski & Minor, 1997) & COLLECT'
_computing_data_collection 'COLLECT (Hooft, R.W.W., 1998)'
_computing_data_reduction 'DENZO & COLLECT'
_computing_molecular_graphics 'Bruker SHELXTL'
_computing_publication_material 'Bruker SHELXTL and local programs'
_computing_structure_refinement 'SHELXL-2016/6 (Sheldrick, 2016)'
_computing_structure_solution 'SHELXS-97 (Sheldrick, 2008)'
_diffrn_ambient_temperature 120(2)
_diffrn_detector_area_resol_mean '4096x4096pixels / 62x62mm'
_diffrn_measured_fraction_theta_full 0.823
_diffrn_measured_fraction_theta_max 0.823
_diffrn_measurement_device_type 'Bruker-Nonius APEX II CCD camera on \k-goniostat'
_diffrn_measurement_method '\f & \w scans'
_diffrn_radiation_monochromator '10cm confocal mirrors'
_diffrn_radiation_type MoK\a
_diffrn_radiation_wavelength 0.71073
_diffrn_reflns_av_R_equivalents 0.0869
_diffrn_reflns_av_unetI/netI 0.1220
_diffrn_reflns_Laue_measured_fraction_full 0.823
_diffrn_reflns_Laue_measured_fraction_max 0.823
_diffrn_reflns_limit_h_max 26
_diffrn_reflns_limit_h_min -27
_diffrn_reflns_limit_k_max 14
_diffrn_reflns_limit_k_min -14
_diffrn_reflns_limit_l_max 33
_diffrn_reflns_limit_l_min -35
_diffrn_reflns_number 35666
_diffrn_reflns_point_group_measured_fraction_full 0.823
_diffrn_reflns_point_group_measured_fraction_max 0.823
_diffrn_reflns_theta_full 22.500
_diffrn_reflns_theta_max 22.500
_diffrn_reflns_theta_min 2.936
_diffrn_source 'Bruker-Nonius FR591 rotating anode'
_exptl_absorpt_coefficient_mu 0.222
_exptl_absorpt_correction_T_max 0.993
_exptl_absorpt_correction_T_min 0.940
_exptl_absorpt_correction_type multi-scan
_exptl_absorpt_process_details 'SADABS v2007/2, Sheldrick, G.M., (2007)'
_exptl_crystal_colour red
_exptl_crystal_density_diffrn 1.112
_exptl_crystal_density_method 'not measured'
_exptl_crystal_description lath
_exptl_crystal_F_000 4030
_exptl_crystal_recrystallization_method 'Re-crystallisation from solvent: acetonitrile'
_exptl_crystal_size_max 0.280
_exptl_crystal_size_mid 0.090
_exptl_crystal_size_min 0.030
_refine_diff_density_max 0.504
_refine_diff_density_min -0.382
_refine_diff_density_rms 0.079
_refine_ls_extinction_method none
_refine_ls_goodness_of_fit_ref 1.064
_refine_ls_hydrogen_treatment mixed
_refine_ls_matrix_type full
_refine_ls_number_parameters 1299
_refine_ls_number_reflns 12068
_refine_ls_number_restraints 725
_refine_ls_restrained_S_all 1.045
_refine_ls_R_factor_all 0.1868
_refine_ls_R_factor_gt 0.1222
_refine_ls_shift/su_max 0.000
_refine_ls_shift/su_mean 0.000
_refine_ls_structure_factor_coef Fsqd
_refine_ls_weighting_details 'w=1/[\s^2^(Fo^2^)+(0.0391P)^2^+114.3493P] where P=(Fo^2^+2Fc^2^)/3'
_refine_ls_weighting_scheme calc
_refine_ls_wR_factor_gt 0.2325
_refine_ls_wR_factor_ref 0.2753
_reflns_Friedel_coverage 0.000
_reflns_number_gt 7470
_reflns_number_total 12068
_reflns_threshold_expression 'I > 2\s(I)'
_cod_data_source_file c8dt01992d1.cif
_cod_data_source_block 2_7_25MeCN
_cod_depositor_comments 'Adding full bibliography for 7046618--7046620.cif.'
_cod_original_formula_sum 'C112.50 H148.75 Cl N7.25 O9 Ti2'
_cod_database_code 7046620
_shelx_shelxl_version_number 2016/6
_shelx_space_group_comment
; 
The symmetry employed for this shelxl refinement is uniquely defined 
by the following loop, which should always be used as a source of 
symmetry information in preference to the above space-group names. 
They are only intended as comments. 
;
_shelx_estimated_absorpt_t_min 0.940
_shelx_estimated_absorpt_t_max 0.993

loop_
_space_group_symop_operation_xyz
'x, y, z'
'-x+1/2, y+1/2, -z+1/2'
'-x, -y, -z'
'x-1/2, -y-1/2, z-1/2'

loop_
_atom_site_label
_atom_site_type_symbol
_atom_site_fract_x
_atom_site_fract_y
_atom_site_fract_z
_atom_site_U_iso_or_equiv
_atom_site_adp_type
_atom_site_occupancy
_atom_site_site_symmetry_order
_atom_site_calc_flag
_atom_site_refinement_flags_posn
_atom_site_refinement_flags_adp
_atom_site_refinement_flags_occupancy
_atom_site_disorder_assembly
_atom_site_disorder_group
Ti1 Ti 0.45517(8) 0.52887(13) 0.22183(6) 0.0371(5) Uani 1 1 d . . . . .
Ti2 Ti 0.37535(7) 0.46264(13) 0.12143(5) 0.0350(5) Uani 1 1 d . . . . .
Cl1 Cl 0.43600(11) 0.60561(18) 0.14911(8) 0.0418(7) Uani 1 1 d . . . . .
O9 O 0.4045(3) 0.4286(6) 0.1847(2) 0.048(2) Uani 1 1 d D . . . .
H9 H 0.397(5) 0.376(5) 0.196(4) 0.073 Uiso 1 1 d D U . . .
O1 O 0.3854(3) 0.6172(4) 0.23718(19) 0.0336(17) Uani 1 1 d . . . . .
C1 C 0.3995(4) 0.6740(7) 0.2755(3) 0.034(3) Uani 1 1 d . . . . .
C2 C 0.3971(4) 0.6305(7) 0.3134(3) 0.033(3) Uani 1 1 d . . . . .
C3 C 0.4097(4) 0.6916(8) 0.3494(3) 0.040(3) Uani 1 1 d . . . . .
H3 H 0.408261 0.662818 0.375763 0.048 Uiso 1 1 calc R U . . .
C4 C 0.4242(4) 0.7918(7) 0.3487(3) 0.032(3) Uani 1 1 d . . . . .
C5 C 0.4282(4) 0.8292(7) 0.3101(3) 0.038(3) Uani 1 1 d . . . . .
H5 H 0.439253 0.897089 0.308819 0.046 Uiso 1 1 calc R U . . .
C6 C 0.4168(4) 0.7729(7) 0.2731(3) 0.037(3) Uani 1 1 d . . . . .
C7 C 0.4374(4) 0.8603(7) 0.3880(3) 0.048(3) Uani 1 1 d D . . . .
C8 C 0.4928(4) 0.8989(9) 0.3951(4) 0.073(4) Uani 1 1 d D . . . .
H8A H 0.500693 0.945015 0.419333 0.109 Uiso 1 1 calc R U . . .
H8B H 0.496500 0.934778 0.369744 0.109 Uiso 1 1 calc R U . . .
H8C H 0.516670 0.841511 0.400661 0.109 Uiso 1 1 calc R U . . .
C9 C 0.4005(4) 0.9522(7) 0.3805(3) 0.047(3) Uani 1 1 d D . . . .
H9A H 0.409520 0.997553 0.404981 0.071 Uiso 1 1 calc R U . . .
H9B H 0.364957 0.928737 0.376619 0.071 Uiso 1 1 calc R U . . .
H9C H 0.403655 0.988588 0.355117 0.071 Uiso 1 1 calc R U . . .
C10 C 0.4322(5) 0.8039(8) 0.4278(3) 0.057(3) Uani 1 1 d D . . . .
H10A H 0.455756 0.746071 0.432955 0.085 Uiso 1 1 calc R U . . .
H10B H 0.396681 0.779829 0.423713 0.085 Uiso 1 1 calc R U . . .
H10C H 0.440698 0.849660 0.452158 0.085 Uiso 1 1 calc R U . . .
C11 C 0.4228(4) 0.8219(7) 0.2328(3) 0.040(3) Uani 1 1 d . . . . .
H11A H 0.402210 0.783307 0.208360 0.048 Uiso 1 1 calc R U . . .
H11B H 0.408500 0.891189 0.231083 0.048 Uiso 1 1 calc R U . . .
O2 O 0.4857(3) 0.6498(5) 0.23805(19) 0.0365(18) Uani 1 1 d . . . . .
C12 C 0.5055(4) 0.7378(7) 0.2291(3) 0.036(3) Uani 1 1 d . . . . .
C13 C 0.4774(4) 0.8277(7) 0.2291(3) 0.037(3) Uani 1 1 d . . . . .
C14 C 0.5015(5) 0.9177(7) 0.2225(3) 0.040(3) Uani 1 1 d . . . . .
H14 H 0.483613 0.979152 0.223650 0.048 Uiso 1 1 calc R U . . .
C15 C 0.5488(5) 0.9235(8) 0.2145(3) 0.043(3) Uani 1 1 d . . . . .
C16 C 0.5738(4) 0.8322(8) 0.2112(3) 0.043(3) Uani 1 1 d . . . . .
H16 H 0.606014 0.833412 0.204005 0.051 Uiso 1 1 calc R U . . .
C17 C 0.5524(5) 0.7386(7) 0.2182(3) 0.037(3) Uani 1 1 d . . . . .
C18 C 0.5736(5) 1.0237(8) 0.2073(4) 0.068(3) Uani 1 1 d D U . . .
C19 C 0.5443(9) 1.1150(12) 0.2176(8) 0.077(6) Uani 0.676(18) 1 d D U P A 1
H19A H 0.561678 1.177150 0.212555 0.115 Uiso 0.676(18) 1 calc R U P A 1
H19B H 0.509071 1.114347 0.199597 0.115 Uiso 0.676(18) 1 calc R U P A 1
H19C H 0.543219 1.112148 0.247407 0.115 Uiso 0.676(18) 1 calc R U P A 1
C20 C 0.5755(10) 1.0317(13) 0.1600(5) 0.078(6) Uani 0.676(18) 1 d D U P A 1
H20A H 0.594236 0.973648 0.152727 0.118 Uiso 0.676(18) 1 calc R U P A 1
H20B H 0.540317 1.032249 0.141930 0.118 Uiso 0.676(18) 1 calc R U P A 1
H20C H 0.593086 1.094312 0.155783 0.118 Uiso 0.676(18) 1 calc R U P A 1
C21 C 0.6287(7) 1.0287(15) 0.2352(8) 0.091(6) Uani 0.676(18) 1 d D U P A 1
H21A H 0.648377 0.970607 0.229149 0.136 Uiso 0.676(18) 1 calc R U P A 1
H21B H 0.645136 1.091377 0.229372 0.136 Uiso 0.676(18) 1 calc R U P A 1
H21C H 0.627934 1.027270 0.265090 0.136 Uiso 0.676(18) 1 calc R U P A 1
C19X C 0.5735(19) 1.099(3) 0.2421(11) 0.080(9) Uani 0.324(18) 1 d D U P A 2
H19D H 0.538452 1.104930 0.245816 0.120 Uiso 0.324(18) 1 calc R U P A 2
H19E H 0.596630 1.075049 0.268507 0.120 Uiso 0.324(18) 1 calc R U P A 2
H19F H 0.585169 1.164558 0.234469 0.120 Uiso 0.324(18) 1 calc R U P A 2
C20X C 0.5385(15) 1.065(3) 0.1644(9) 0.077(9) Uani 0.324(18) 1 d D U P A 2
H20D H 0.538523 1.016265 0.141734 0.115 Uiso 0.324(18) 1 calc R U P A 2
H20E H 0.503262 1.073726 0.167267 0.115 Uiso 0.324(18) 1 calc R U P A 2
H20F H 0.551936 1.129821 0.157577 0.115 Uiso 0.324(18) 1 calc R U P A 2
C21X C 0.6275(11) 1.012(3) 0.2007(17) 0.084(8) Uani 0.324(18) 1 d D U P A 2
H21D H 0.626728 0.963294 0.178039 0.127 Uiso 0.324(18) 1 calc R U P A 2
H21E H 0.639449 1.077717 0.192909 0.127 Uiso 0.324(18) 1 calc R U P A 2
H21F H 0.650911 0.988208 0.226948 0.127 Uiso 0.324(18) 1 calc R U P A 2
C22 C 0.5784(4) 0.6407(7) 0.2094(3) 0.042(3) Uani 1 1 d . . . . .
H22A H 0.554843 0.605106 0.185554 0.051 Uiso 1 1 calc R U . . .
H22B H 0.609917 0.658239 0.200364 0.051 Uiso 1 1 calc R U . . .
O3 O 0.5168(3) 0.4670(5) 0.2193(2) 0.0397(18) Uani 1 1 d . . . . .
C23 C 0.5608(4) 0.4855(7) 0.2503(3) 0.032(3) Uani 1 1 d . . . . .
C24 C 0.5929(4) 0.5688(7) 0.2468(3) 0.038(3) Uani 1 1 d . . . . .
C25 C 0.6376(4) 0.5845(8) 0.2770(3) 0.041(3) Uani 1 1 d . . . . .
H25 H 0.658805 0.639597 0.273399 0.050 Uiso 1 1 calc R U . . .
C26 C 0.6540(5) 0.5232(8) 0.3135(4) 0.051(3) Uani 1 1 d . . . . .
C27 C 0.6205(4) 0.4419(8) 0.3172(3) 0.046(3) Uani 1 1 d . . . . .
H27 H 0.629464 0.399327 0.341384 0.055 Uiso 1 1 calc R U . . .
C28 C 0.5749(4) 0.4230(7) 0.2866(3) 0.042(3) Uani 1 1 d . . . . .
C29 C 0.7047(5) 0.5423(9) 0.3455(4) 0.060(4) Uani 1 1 d . . . . .
C30 C 0.7022(6) 0.6479(10) 0.3653(4) 0.095(5) Uani 1 1 d . . . . .
H30A H 0.693919 0.698875 0.342790 0.143 Uiso 1 1 calc R U . . .
H30B H 0.735583 0.663776 0.384552 0.143 Uiso 1 1 calc R U . . .
H30C H 0.675478 0.648040 0.380994 0.143 Uiso 1 1 calc R U . . .
C31 C 0.7492(5) 0.5364(12) 0.3241(4) 0.086(5) Uani 1 1 d . . . . .
H31A H 0.749446 0.469686 0.311179 0.129 Uiso 1 1 calc R U . . .
H31B H 0.781796 0.547219 0.345276 0.129 Uiso 1 1 calc R U . . .
H31C H 0.744832 0.588682 0.302240 0.129 Uiso 1 1 calc R U . . .
C32 C 0.7150(6) 0.4658(11) 0.3825(4) 0.092(5) Uani 1 1 d . . . . .
H32A H 0.687661 0.470945 0.397440 0.138 Uiso 1 1 calc R U . . .
H32B H 0.748301 0.480981 0.402118 0.138 Uiso 1 1 calc R U . . .
H32C H 0.715711 0.397148 0.371408 0.138 Uiso 1 1 calc R U . . .
C33 C 0.5392(4) 0.3386(7) 0.2935(4) 0.051(3) Uani 1 1 d . . . . .
H33A H 0.515755 0.320407 0.265951 0.061 Uiso 1 1 calc R U . . .
H33B H 0.560177 0.278261 0.304337 0.061 Uiso 1 1 calc R U . . .
O4 O 0.4518(3) 0.4681(5) 0.2703(2) 0.0434(19) Uani 1 1 d . . . . .
C34 C 0.4636(5) 0.4293(7) 0.3099(4) 0.046(3) Uani 1 1 d . . . . .
C35 C 0.5069(4) 0.3655(7) 0.3242(4) 0.043(3) Uani 1 1 d . . . . .
C36 C 0.5156(5) 0.3310(7) 0.3649(4) 0.049(3) Uani 1 1 d . . . . .
H36 H 0.544351 0.287621 0.374910 0.059 Uiso 1 1 calc R U . . .
C37 C 0.4860(5) 0.3543(7) 0.3925(4) 0.042(3) Uani 1 1 d . . . . .
C38 C 0.4441(5) 0.4177(7) 0.3770(3) 0.043(3) Uani 1 1 d . . . . .
H38 H 0.423036 0.436718 0.395256 0.052 Uiso 1 1 calc R U . . .
C39 C 0.4319(4) 0.4543(7) 0.3356(3) 0.039(3) Uani 1 1 d . . . . .
C40 C 0.4991(5) 0.3114(8) 0.4370(3) 0.049(3) Uani 1 1 d . . . . .
C41 C 0.5553(5) 0.3307(11) 0.4582(4) 0.081(5) Uani 1 1 d . . . . .
H41A H 0.576874 0.295719 0.442529 0.121 Uiso 1 1 calc R U . . .
H41B H 0.563126 0.305454 0.487325 0.121 Uiso 1 1 calc R U . . .
H41C H 0.562133 0.403490 0.458420 0.121 Uiso 1 1 calc R U . . .
C42 C 0.4903(5) 0.1958(8) 0.4340(4) 0.065(4) Uani 1 1 d . . . . .
H42A H 0.454174 0.181772 0.420038 0.098 Uiso 1 1 calc R U . . .
H42B H 0.498824 0.166521 0.462430 0.098 Uiso 1 1 calc R U . . .
H42C H 0.512456 0.165822 0.417426 0.098 Uiso 1 1 calc R U . . .
C43 C 0.4651(5) 0.3565(9) 0.4645(4) 0.071(4) Uani 1 1 d . . . . .
H43A H 0.467714 0.430359 0.464586 0.106 Uiso 1 1 calc R U . . .
H43B H 0.476929 0.331144 0.493543 0.106 Uiso 1 1 calc R U . . .
H43C H 0.429168 0.336450 0.452824 0.106 Uiso 1 1 calc R U . . .
C44 C 0.3839(4) 0.5191(7) 0.3182(3) 0.044(3) Uani 1 1 d . . . . .
H44A H 0.360819 0.514042 0.337486 0.053 Uiso 1 1 calc R U . . .
H44B H 0.365188 0.492210 0.290299 0.053 Uiso 1 1 calc R U . . .
O5 O 0.3452(3) 0.3409(5) 0.1091(2) 0.0396(18) Uani 1 1 d . . . . .
C45 C 0.3134(4) 0.2650(7) 0.0921(3) 0.038(3) Uani 1 1 d . . . . .
C46 C 0.2605(4) 0.2743(7) 0.0912(3) 0.039(3) Uani 1 1 d . . . . .
C47 C 0.2279(4) 0.1955(7) 0.0716(3) 0.045(3) Uani 1 1 d . . . . .
H47 H 0.191957 0.200956 0.069106 0.054 Uiso 1 1 calc R U . . .
C48 C 0.2466(5) 0.1099(7) 0.0556(4) 0.049(3) Uani 1 1 d . . . . .
C49 C 0.2983(5) 0.1040(7) 0.0580(3) 0.042(3) Uani 1 1 d . . . . .
H49 H 0.311040 0.046391 0.046496 0.050 Uiso 1 1 calc R U . . .
C50 C 0.3334(4) 0.1805(7) 0.0770(3) 0.037(3) Uani 1 1 d . . . . .
C51 C 0.2096(5) 0.0277(9) 0.0334(4) 0.076(3) Uani 1 1 d D U . . .
C52 C 0.2365(10) -0.0684(16) 0.0247(10) 0.117(8) Uani 0.585(14) 1 d D U P B 1
H52A H 0.264812 -0.050669 0.012000 0.175 Uiso 0.585(14) 1 calc R U P B 1
H52B H 0.250208 -0.104648 0.051301 0.175 Uiso 0.585(14) 1 calc R U P B 1
H52C H 0.211801 -0.111560 0.005178 0.175 Uiso 0.585(14) 1 calc R U P B 1
C53 C 0.1845(9) 0.0733(16) -0.0119(6) 0.084(6) Uani 0.585(14) 1 d D U P B 1
H53A H 0.211429 0.085021 -0.026899 0.127 Uiso 0.585(14) 1 calc R U P B 1
H53B H 0.159084 0.025694 -0.028068 0.127 Uiso 0.585(14) 1 calc R U P B 1
H53C H 0.167541 0.137464 -0.008841 0.127 Uiso 0.585(14) 1 calc R U P B 1
C54 C 0.1645(8) 0.0132(19) 0.0532(7) 0.090(6) Uani 0.585(14) 1 d D U P B 1
H54A H 0.150057 0.079196 0.057480 0.135 Uiso 0.585(14) 1 calc R U P B 1
H54B H 0.138041 -0.027994 0.034408 0.135 Uiso 0.585(14) 1 calc R U P B 1
H54C H 0.176448 -0.021081 0.080531 0.135 Uiso 0.585(14) 1 calc R U P B 1
C52X C 0.2158(12) -0.0580(17) 0.0676(8) 0.081(8) Uani 0.415(14) 1 d D U P B 2
H52D H 0.252130 -0.077886 0.076850 0.122 Uiso 0.415(14) 1 calc R U P B 2
H52E H 0.204275 -0.032966 0.091981 0.122 Uiso 0.415(14) 1 calc R U P B 2
H52F H 0.195019 -0.116606 0.055443 0.122 Uiso 0.415(14) 1 calc R U P B 2
C53X C 0.2270(14) -0.027(3) -0.0030(9) 0.098(8) Uani 0.415(14) 1 d D U P B 2
H53D H 0.263779 -0.042280 0.006259 0.147 Uiso 0.415(14) 1 calc R U P B 2
H53E H 0.207333 -0.089228 -0.010402 0.147 Uiso 0.415(14) 1 calc R U P B 2
H53F H 0.220721 0.017852 -0.027811 0.147 Uiso 0.415(14) 1 calc R U P B 2
C54X C 0.1526(8) 0.054(3) 0.0209(13) 0.110(9) Uani 0.415(14) 1 d D U P B 2
H54D H 0.132888 -0.004153 0.006993 0.165 Uiso 0.415(14) 1 calc R U P B 2
H54E H 0.141178 0.072044 0.046190 0.165 Uiso 0.415(14) 1 calc R U P B 2
H54F H 0.147051 0.111646 0.001316 0.165 Uiso 0.415(14) 1 calc R U P B 2
C55 C 0.3903(4) 0.1757(7) 0.0803(3) 0.035(3) Uani 1 1 d . . . . .
H55A H 0.399831 0.105672 0.074607 0.042 Uiso 1 1 calc R U . . .
H55B H 0.409455 0.193622 0.109402 0.042 Uiso 1 1 calc R U . . .
O6 O 0.4433(3) 0.3708(4) 0.10364(19) 0.0351(17) Uani 1 1 d . . . . .
C56 C 0.4309(4) 0.3400(7) 0.0610(3) 0.033(3) Uani 1 1 d . . . . .
C57 C 0.4058(4) 0.2470(7) 0.0492(3) 0.033(3) Uani 1 1 d . . . . .
C58 C 0.3922(4) 0.2234(7) 0.0060(3) 0.035(3) Uani 1 1 d . . . . .
H58 H 0.376235 0.160028 -0.002339 0.042 Uiso 1 1 calc R U . . .
C59 C 0.4005(4) 0.2865(7) -0.0248(3) 0.034(3) Uani 1 1 d . . . . .
C60 C 0.4237(4) 0.3804(7) -0.0108(3) 0.036(3) Uani 1 1 d . . . . .
H60 H 0.428995 0.427133 -0.031418 0.043 Uiso 1 1 calc R U . . .
C61 C 0.4390(4) 0.4075(7) 0.0313(3) 0.034(3) Uani 1 1 d . . . . .
C62 C 0.3868(4) 0.2587(7) -0.0718(3) 0.041(3) Uani 1 1 d . . . . .
C63 C 0.3440(5) 0.1782(8) -0.0825(3) 0.059(4) Uani 1 1 d . . . . .
H63A H 0.356247 0.115539 -0.067314 0.089 Uiso 1 1 calc R U . . .
H63B H 0.334893 0.165287 -0.113026 0.089 Uiso 1 1 calc R U . . .
H63C H 0.313587 0.202690 -0.073975 0.089 Uiso 1 1 calc R U . . .
C64 C 0.4357(5) 0.2166(10) -0.0816(4) 0.069(4) Uani 1 1 d . . . . .
H64A H 0.463379 0.266655 -0.073763 0.104 Uiso 1 1 calc R U . . .
H64B H 0.428972 0.201766 -0.111854 0.104 Uiso 1 1 calc R U . . .
H64C H 0.445974 0.154473 -0.065320 0.104 Uiso 1 1 calc R U . . .
C65 C 0.3693(6) 0.3507(8) -0.1002(4) 0.075(4) Uani 1 1 d . . . . .
H65A H 0.339488 0.381856 -0.092963 0.112 Uiso 1 1 calc R U . . .
H65B H 0.359807 0.329281 -0.129871 0.112 Uiso 1 1 calc R U . . .
H65C H 0.397486 0.399901 -0.095945 0.112 Uiso 1 1 calc R U . . .
C66 C 0.4625(4) 0.5113(6) 0.0418(3) 0.036(3) Uani 1 1 d . . . . .
H66A H 0.479023 0.514078 0.072526 0.043 Uiso 1 1 calc R U . . .
H66B H 0.489902 0.520563 0.026680 0.043 Uiso 1 1 calc R U . . .
O7 O 0.3727(2) 0.5187(4) 0.07047(19) 0.0322(16) Uani 1 1 d . . . . .
C67 C 0.3827(4) 0.6001(7) 0.0481(3) 0.035(3) Uani 1 1 d . . . . .
C68 C 0.4250(4) 0.5980(7) 0.0307(3) 0.027(2) Uani 1 1 d . . . . .
C69 C 0.4331(4) 0.6779(7) 0.0059(3) 0.030(2) Uani 1 1 d . . . . .
H69 H 0.461527 0.675672 -0.006545 0.037 Uiso 1 1 calc R U . . .
C70 C 0.4003(4) 0.7624(6) -0.0014(3) 0.036(3) Uani 1 1 d . . . . .
C71 C 0.3610(4) 0.7661(7) 0.0183(3) 0.038(3) Uani 1 1 d . . . . .
H71 H 0.339582 0.824348 0.014526 0.046 Uiso 1 1 calc R U . . .
C72 C 0.3508(4) 0.6868(6) 0.0442(3) 0.030(2) Uani 1 1 d . . . . .
C73 C 0.4098(4) 0.8521(7) -0.0295(3) 0.037(3) Uani 1 1 d . . . . .
C74 C 0.4564(4) 0.8363(7) -0.0475(3) 0.046(3) Uani 1 1 d . . . . .
H74A H 0.450223 0.778389 -0.066827 0.069 Uiso 1 1 calc R U . . .
H74B H 0.486896 0.823368 -0.024368 0.069 Uiso 1 1 calc R U . . .
H74C H 0.462030 0.897052 -0.062942 0.069 Uiso 1 1 calc R U . . .
C75 C 0.3624(5) 0.8672(8) -0.0654(4) 0.065(4) Uani 1 1 d . . . . .
H75A H 0.368007 0.923894 -0.083046 0.098 Uiso 1 1 calc R U . . .
H75B H 0.332774 0.881982 -0.053824 0.098 Uiso 1 1 calc R U . . .
H75C H 0.355571 0.805659 -0.082570 0.098 Uiso 1 1 calc R U . . .
C76 C 0.4216(5) 0.9468(7) -0.0015(4) 0.062(4) Uani 1 1 d . . . . .
H76A H 0.427720 1.004274 -0.018492 0.092 Uiso 1 1 calc R U . . .
H76B H 0.452315 0.934799 0.021595 0.092 Uiso 1 1 calc R U . . .
H76C H 0.392235 0.961661 0.010389 0.092 Uiso 1 1 calc R U . . .
C77 C 0.3123(4) 0.6967(7) 0.0698(3) 0.039(3) Uani 1 1 d . . . . .
H77A H 0.295599 0.763578 0.063717 0.046 Uiso 1 1 calc R U . . .
H77B H 0.331059 0.696129 0.100038 0.046 Uiso 1 1 calc R U . . .
O8 O 0.3152(3) 0.5268(5) 0.1255(2) 0.0382(18) Uani 1 1 d . . . . .
C78 C 0.2746(4) 0.5361(7) 0.0905(3) 0.037(3) Uani 1 1 d . . . . .
C79 C 0.2708(4) 0.6175(7) 0.0632(3) 0.037(3) Uani 1 1 d . . . . .
C80 C 0.2270(4) 0.6241(7) 0.0288(3) 0.037(3) Uani 1 1 d . . . . .
H80 H 0.223549 0.681190 0.010686 0.045 Uiso 1 1 calc R U . . .
C81 C 0.1885(4) 0.5510(7) 0.0202(3) 0.039(3) Uani 1 1 d . . . . .
C82 C 0.1941(4) 0.4703(8) 0.0480(3) 0.040(3) Uani 1 1 d . . . . .
H82 H 0.168286 0.419446 0.043117 0.048 Uiso 1 1 calc R U . . .
C83 C 0.2359(4) 0.4608(7) 0.0826(3) 0.036(3) Uani 1 1 d . . . . .
C84 C 0.1406(4) 0.5652(8) -0.0167(3) 0.053(3) Uani 1 1 d D U . . .
C85 C 0.1561(11) 0.601(3) -0.0571(7) 0.070(7) Uani 0.62(4) 1 d D U P C 1
H85A H 0.176574 0.663302 -0.050729 0.104 Uiso 0.62(4) 1 calc R U P C 1
H85B H 0.176506 0.548652 -0.066365 0.104 Uiso 0.62(4) 1 calc R U P C 1
H85C H 0.124987 0.614738 -0.079552 0.104 Uiso 0.62(4) 1 calc R U P C 1
C86 C 0.1087(13) 0.4685(17) -0.0278(11) 0.080(8) Uani 0.62(4) 1 d D U P C 1
H86A H 0.078805 0.481957 -0.051441 0.120 Uiso 0.62(4) 1 calc R U P C 1
H86B H 0.129979 0.415637 -0.036020 0.120 Uiso 0.62(4) 1 calc R U P C 1
H86C H 0.097036 0.445888 -0.003212 0.120 Uiso 0.62(4) 1 calc R U P C 1
C87 C 0.1055(11) 0.647(3) -0.0037(9) 0.078(8) Uani 0.62(4) 1 d D U P C 1
H87A H 0.125037 0.710074 0.003593 0.117 Uiso 0.62(4) 1 calc R U P C 1
H87B H 0.075514 0.659671 -0.027421 0.117 Uiso 0.62(4) 1 calc R U P C 1
H87C H 0.093877 0.623450 0.020781 0.117 Uiso 0.62(4) 1 calc R U P C 1
C85X C 0.1443(19) 0.650(3) -0.0491(12) 0.068(9) Uani 0.38(4) 1 d D U P C 2
H85D H 0.154873 0.713116 -0.033966 0.102 Uiso 0.38(4) 1 calc R U P C 2
H85E H 0.169796 0.630117 -0.064525 0.102 Uiso 0.38(4) 1 calc R U P C 2
H85F H 0.110651 0.658476 -0.069041 0.102 Uiso 0.38(4) 1 calc R U P C 2
C86X C 0.1240(19) 0.468(2) -0.0419(16) 0.067(10) Uani 0.38(4) 1 d D U P C 2
H86D H 0.093382 0.480928 -0.064888 0.101 Uiso 0.38(4) 1 calc R U P C 2
H86E H 0.152024 0.443754 -0.053748 0.101 Uiso 0.38(4) 1 calc R U P C 2
H86F H 0.115934 0.415647 -0.023092 0.101 Uiso 0.38(4) 1 calc R U P C 2
C87X C 0.0968(13) 0.593(4) 0.0049(12) 0.065(9) Uani 0.38(4) 1 d D U P C 2
H87D H 0.105894 0.654909 0.021374 0.097 Uiso 0.38(4) 1 calc R U P C 2
H87E H 0.064619 0.603065 -0.016832 0.097 Uiso 0.38(4) 1 calc R U P C 2
H87F H 0.092341 0.537583 0.023682 0.097 Uiso 0.38(4) 1 calc R U P C 2
C88 C 0.2411(4) 0.3648(7) 0.1102(3) 0.042(3) Uani 1 1 d . . . . .
H88A H 0.264915 0.379159 0.138032 0.050 Uiso 1 1 calc R U . . .
H88B H 0.207017 0.348452 0.115091 0.050 Uiso 1 1 calc R U . . .
C102 C 0.3298(5) 0.6033(8) 0.2207(3) 0.048(3) Uani 1 1 d . . . . .
H98A H 0.313908 0.593200 0.244687 0.058 Uiso 1 1 calc R U . . .
H98B H 0.323529 0.541601 0.203009 0.058 Uiso 1 1 calc R U . . .
C103 C 0.3044(4) 0.6915(7) 0.1948(3) 0.046(3) Uani 1 1 d . . . . .
H99A H 0.321030 0.703722 0.171397 0.055 Uiso 1 1 calc R U . . .
H99B H 0.308988 0.752864 0.212738 0.055 Uiso 1 1 calc R U . . .
C104 C 0.2472(5) 0.6722(8) 0.1767(4) 0.054(3) Uani 1 1 d . . . . .
H10D H 0.230487 0.665562 0.200360 0.064 Uiso 1 1 calc R U . . .
H10E H 0.242966 0.607163 0.161236 0.064 Uiso 1 1 calc R U . . .
C105 C 0.2197(5) 0.7549(9) 0.1468(4) 0.071(4) Uani 1 1 d . . . . .
H10F H 0.240080 0.770191 0.126125 0.085 Uiso 1 1 calc R U . . .
H10G H 0.218507 0.817022 0.163434 0.085 Uiso 1 1 calc R U . . .
C106 C 0.1648(6) 0.7272(11) 0.1227(5) 0.104(5) Uani 1 1 d . . . . .
H10H H 0.165525 0.665290 0.106363 0.157 Uiso 1 1 calc R U . . .
H10I H 0.150080 0.782387 0.103464 0.157 Uiso 1 1 calc R U . . .
H10J H 0.143717 0.716103 0.142847 0.157 Uiso 1 1 calc R U . . .
C107 C 0.4902(4) 0.3275(7) 0.1314(3) 0.040(3) Uani 1 1 d . . . . .
H10K H 0.494369 0.257096 0.122495 0.048 Uiso 1 1 calc R U . . .
H10L H 0.486482 0.325731 0.160769 0.048 Uiso 1 1 calc R U . . .
C108 C 0.5383(4) 0.3884(7) 0.1300(3) 0.039(3) Uani 1 1 d . . . . .
H10M H 0.542874 0.387817 0.100890 0.047 Uiso 1 1 calc R U . . .
H10N H 0.533639 0.459418 0.137872 0.047 Uiso 1 1 calc R U . . .
C109 C 0.5855(4) 0.3454(7) 0.1598(3) 0.045(3) Uani 1 1 d . . . . .
H10O H 0.590112 0.274965 0.151230 0.054 Uiso 1 1 calc R U . . .
H10P H 0.579640 0.343118 0.188584 0.054 Uiso 1 1 calc R U . . .
C110 C 0.6349(4) 0.4034(9) 0.1618(4) 0.063(4) Uani 1 1 d . . . . .
H10Q H 0.642245 0.401505 0.133601 0.075 Uiso 1 1 calc R U . . .
H10R H 0.629654 0.474948 0.168570 0.075 Uiso 1 1 calc R U . . .
C111 C 0.6813(5) 0.3629(10) 0.1942(5) 0.098(5) Uani 1 1 d . . . . .
H10S H 0.674918 0.366298 0.222457 0.148 Uiso 1 1 calc R U . . .
H10T H 0.711662 0.403666 0.193678 0.148 Uiso 1 1 calc R U . . .
H10U H 0.687419 0.292498 0.187481 0.148 Uiso 1 1 calc R U . . .
N1 N 0.4035(13) 0.233(2) 0.2162(7) 0.325(14) Uani 1 1 d D U . . .
C90 C 0.4173(12) 0.196(2) 0.2511(7) 0.259(12) Uani 1 1 d D U . . .
C91 C 0.4169(10) 0.1603(18) 0.2915(6) 0.225(12) Uani 1 1 d D U . . .
H91A H 0.401069 0.211016 0.306239 0.337 Uiso 1 1 calc R U . . .
H91B H 0.452253 0.147343 0.307807 0.337 Uiso 1 1 calc R U . . .
H91C H 0.396926 0.097528 0.288752 0.337 Uiso 1 1 calc R U . . .
N2 N 0.3035(10) 0.0696(15) 0.1696(6) 0.146(8) Uani 0.75 1 d D U P D 1
C92 C 0.2972(12) 0.0509(18) 0.2039(6) 0.148(9) Uani 0.75 1 d D U P D 1
C93 C 0.3129(12) 0.0122(18) 0.2452(6) 0.165(10) Uani 0.75 1 d D U P D 1
H93A H 0.285179 0.021700 0.259582 0.247 Uiso 0.75 1 calc R U P D 1
H93B H 0.320472 -0.060045 0.244081 0.247 Uiso 0.75 1 calc R U P D 1
H93C H 0.343790 0.047971 0.260818 0.247 Uiso 0.75 1 calc R U P D 1
N3 N 0.5727(8) 0.6203(11) 0.4227(4) 0.154(7) Uani 1 1 d D U . . .
C94 C 0.5582(7) 0.6329(11) 0.3864(4) 0.097(5) Uani 1 1 d D U . . .
C95 C 0.5426(5) 0.6508(9) 0.3424(3) 0.062(3) Uani 1 1 d D U . . .
H95A H 0.548060 0.722150 0.336704 0.093 Uiso 1 1 calc R U . . .
H95B H 0.506006 0.634223 0.331885 0.093 Uiso 1 1 calc R U . . .
H95C H 0.562937 0.608429 0.327972 0.093 Uiso 1 1 calc R U . . .
N4 N 0.3703(5) 0.9125(8) 0.1260(4) 0.079(3) Uani 1 1 d D U . . .
C96 C 0.4086(5) 0.8833(10) 0.1199(4) 0.062(3) Uani 1 1 d D U . . .
C97 C 0.4556(5) 0.8461(9) 0.1128(4) 0.062(3) Uani 1 1 d D U . . .
H97A H 0.477326 0.819667 0.139336 0.093 Uiso 1 1 calc R U . . .
H97B H 0.473668 0.901131 0.102468 0.093 Uiso 1 1 calc R U . . .
H97C H 0.448098 0.791928 0.091667 0.093 Uiso 1 1 calc R U . . .
N5 N 0.2236(9) 0.320(2) -0.0747(8) 0.153(10) Uani 0.658(19) 1 d D U P E 1
C98 C 0.2502(10) 0.349(2) -0.0418(8) 0.121(7) Uani 0.658(19) 1 d D U P E 1
C99 C 0.2858(6) 0.4010(12) -0.0095(5) 0.103(5) Uani 1 1 d D U . . .
H99C H 0.320597 0.375439 -0.007648 0.155 Uiso 0.658(19) 1 calc R U P E 1
H99D H 0.277034 0.390209 0.017562 0.155 Uiso 0.658(19) 1 calc R U P E 1
H99E H 0.284457 0.473395 -0.016006 0.155 Uiso 0.658(19) 1 calc R U P E 1
H99F H 0.275527 0.455414 0.007032 0.155 Uiso 0.342(19) 1 calc R U P E 2
H99G H 0.323359 0.400822 -0.004739 0.155 Uiso 0.342(19) 1 calc R U P E 2
H99H H 0.274465 0.335899 -0.000689 0.155 Uiso 0.342(19) 1 calc R U P E 2
N5X N 0.2418(17) 0.429(4) -0.0892(8) 0.142(11) Uani 0.342(19) 1 d D U P E 2
C98X C 0.263(2) 0.417(5) -0.0530(8) 0.117(8) Uani 0.342(19) 1 d D U P E 2
N6 N 0.2735(16) 0.839(3) 0.2817(12) 0.177(12) Uani 0.5 1 d D U P . .
C100 C 0.2277(17) 0.828(5) 0.2713(17) 0.166(13) Uani 0.346(17) 1 d D U P F 1
C101 C 0.1795(16) 0.825(2) 0.2813(13) 0.101(12) Uani 0.346(17) 1 d D U P F 1
C10X C 0.272(5) 0.755(5) 0.293(4) 0.172(14) Uani 0.154(17) 1 d D U P F 2
C11X C 0.256(6) 0.659(6) 0.305(6) 0.22(2) Uani 0.154(17) 1 d D U P F 2

loop_
_atom_site_aniso_label
_atom_site_aniso_U_11
_atom_site_aniso_U_22
_atom_site_aniso_U_33
_atom_site_aniso_U_23
_atom_site_aniso_U_13
_atom_site_aniso_U_12
Ti1 0.0426(14) 0.0325(10) 0.0314(11) 0.0004(8) 0.0003(10) 0.0019(9)
Ti2 0.0396(14) 0.0336(10) 0.0278(11) 0.0022(8) 0.0010(10) 0.0009(9)
Cl1 0.046(2) 0.0418(15) 0.0301(15) -0.0035(11) -0.0038(13) -0.0035(13)
O9 0.035(5) 0.083(6) 0.021(4) -0.026(4) -0.006(4) 0.008(4)
O1 0.031(5) 0.035(4) 0.028(4) -0.001(3) -0.006(3) 0.002(3)
C1 0.027(7) 0.041(6) 0.031(7) -0.006(5) -0.002(5) 0.003(5)
C2 0.022(7) 0.045(6) 0.024(6) 0.002(5) -0.010(5) -0.002(5)
C3 0.041(8) 0.052(7) 0.026(6) 0.017(5) 0.007(6) 0.001(5)
C4 0.025(7) 0.040(6) 0.028(6) 0.005(5) 0.001(5) -0.001(5)
C5 0.047(8) 0.029(6) 0.039(7) -0.006(5) 0.014(6) -0.005(5)
C6 0.033(8) 0.032(6) 0.043(7) 0.002(5) 0.004(6) 0.010(5)
C7 0.048(9) 0.058(7) 0.035(7) -0.009(6) 0.006(6) 0.002(6)
C8 0.063(11) 0.087(10) 0.058(9) -0.028(7) -0.004(7) -0.004(8)
C9 0.052(9) 0.049(7) 0.042(7) -0.008(5) 0.012(6) 0.004(6)
C10 0.075(10) 0.059(8) 0.030(7) -0.007(6) 0.003(6) 0.003(7)
C11 0.052(9) 0.034(6) 0.029(6) 0.006(5) 0.002(6) 0.004(5)
O2 0.044(5) 0.034(4) 0.029(4) 0.000(3) 0.004(4) -0.002(3)
C12 0.040(8) 0.030(6) 0.035(7) 0.002(5) 0.006(6) -0.001(5)
C13 0.053(9) 0.044(7) 0.016(6) -0.004(5) 0.013(6) -0.012(6)
C14 0.064(10) 0.034(6) 0.028(6) -0.004(5) 0.023(6) -0.001(6)
C15 0.051(9) 0.048(7) 0.026(6) 0.001(5) 0.001(6) -0.011(6)
C16 0.052(9) 0.045(7) 0.031(6) 0.002(5) 0.009(6) -0.004(6)
C17 0.054(9) 0.026(6) 0.024(6) -0.001(4) -0.003(6) -0.003(5)
C18 0.099(9) 0.041(6) 0.077(7) -0.001(6) 0.048(7) -0.012(6)
C19 0.118(15) 0.045(9) 0.084(14) -0.016(10) 0.057(11) -0.017(9)
C20 0.144(18) 0.029(9) 0.086(8) -0.010(8) 0.073(9) -0.023(11)
C21 0.104(11) 0.054(11) 0.118(13) -0.016(12) 0.037(10) -0.028(10)
C19X 0.10(2) 0.046(17) 0.101(16) -0.025(14) 0.038(15) -0.023(17)
C20X 0.112(18) 0.046(18) 0.084(13) 0.016(13) 0.045(14) -0.031(16)
C21X 0.103(13) 0.051(17) 0.12(2) -0.003(17) 0.061(14) -0.020(15)
C22 0.053(9) 0.037(6) 0.035(7) 0.001(5) 0.008(6) 0.009(5)
O3 0.039(5) 0.033(4) 0.038(4) -0.002(3) -0.007(4) -0.005(3)
C23 0.031(8) 0.029(6) 0.034(6) 0.001(5) 0.003(6) 0.001(5)
C24 0.033(8) 0.049(7) 0.025(6) -0.007(5) -0.007(5) -0.001(5)
C25 0.033(8) 0.041(6) 0.047(7) -0.007(5) 0.005(6) 0.002(5)
C26 0.045(9) 0.053(7) 0.049(8) 0.005(6) 0.001(7) 0.006(6)
C27 0.044(9) 0.059(8) 0.030(7) 0.009(5) -0.002(6) 0.018(6)
C28 0.052(9) 0.033(6) 0.037(7) 0.001(5) 0.003(6) 0.013(5)
C29 0.037(9) 0.075(9) 0.052(8) 0.000(7) -0.017(7) 0.017(7)
C30 0.075(12) 0.097(11) 0.090(11) -0.040(9) -0.023(9) 0.002(9)
C31 0.030(9) 0.142(13) 0.083(11) 0.015(10) 0.008(8) 0.011(8)
C32 0.077(12) 0.123(12) 0.058(9) 0.016(9) -0.017(8) -0.002(10)
C33 0.042(8) 0.036(6) 0.067(8) 0.014(6) 0.000(7) 0.003(5)
O4 0.055(6) 0.032(4) 0.042(5) 0.011(3) 0.009(4) 0.014(3)
C34 0.066(10) 0.037(7) 0.035(7) 0.005(5) 0.012(7) -0.005(6)
C35 0.046(9) 0.033(6) 0.053(8) 0.008(5) 0.016(7) 0.002(5)
C36 0.066(10) 0.024(6) 0.050(8) 0.017(5) 0.002(7) -0.006(5)
C37 0.052(9) 0.032(6) 0.048(8) 0.012(5) 0.022(7) -0.011(6)
C38 0.059(9) 0.032(6) 0.036(7) -0.012(5) 0.008(6) -0.014(6)
C39 0.036(8) 0.038(6) 0.033(7) 0.019(5) -0.011(6) -0.003(5)
C40 0.056(9) 0.056(7) 0.023(6) 0.015(5) -0.009(6) -0.004(6)
C41 0.055(11) 0.121(12) 0.046(8) 0.026(8) -0.025(7) -0.031(8)
C42 0.078(11) 0.054(8) 0.061(8) 0.030(6) 0.010(8) -0.003(7)
C43 0.103(12) 0.065(8) 0.039(8) 0.000(6) 0.008(8) -0.003(8)
C44 0.045(8) 0.034(6) 0.045(7) 0.006(5) 0.000(6) 0.000(5)
O5 0.048(5) 0.032(4) 0.040(4) -0.002(3) 0.014(4) -0.008(4)
C45 0.032(9) 0.036(7) 0.037(7) 0.012(5) -0.006(6) -0.001(5)
C46 0.039(9) 0.029(6) 0.046(7) 0.006(5) 0.003(6) -0.008(5)
C47 0.029(8) 0.041(7) 0.051(7) 0.020(5) -0.016(6) 0.005(6)
C48 0.047(10) 0.029(6) 0.063(8) 0.006(5) -0.003(7) 0.005(6)
C49 0.046(9) 0.030(6) 0.042(7) 0.002(5) -0.003(6) 0.003(6)
C50 0.043(9) 0.029(6) 0.030(6) 0.006(5) -0.006(5) 0.005(5)
C51 0.055(8) 0.057(7) 0.102(9) -0.014(6) -0.008(7) -0.015(6)
C52 0.079(16) 0.067(13) 0.17(2) -0.052(13) -0.028(15) -0.010(10)
C53 0.065(16) 0.091(14) 0.080(11) -0.032(10) -0.014(10) -0.024(11)
C54 0.061(13) 0.096(15) 0.098(14) -0.029(12) -0.012(11) -0.063(11)
C52X 0.077(18) 0.043(14) 0.113(16) -0.019(10) 0.002(15) -0.032(12)
C53X 0.086(18) 0.10(2) 0.093(15) -0.037(13) -0.011(15) -0.032(15)
C54X 0.055(11) 0.100(19) 0.15(2) -0.022(17) -0.025(14) -0.017(13)
C55 0.034(8) 0.022(5) 0.048(7) -0.005(5) 0.011(6) -0.007(5)
O6 0.040(5) 0.033(4) 0.028(4) -0.001(3) -0.001(4) 0.001(3)
C56 0.031(8) 0.034(6) 0.032(7) -0.002(5) 0.002(5) 0.013(5)
C57 0.034(8) 0.027(6) 0.037(7) 0.007(5) 0.010(6) 0.001(5)
C58 0.042(8) 0.024(5) 0.037(7) 0.000(5) 0.008(6) -0.007(5)
C59 0.037(8) 0.035(6) 0.024(6) 0.001(5) -0.005(5) 0.001(5)
C60 0.046(8) 0.032(6) 0.034(7) 0.010(5) 0.015(6) 0.002(5)
C61 0.039(8) 0.030(6) 0.033(7) 0.004(5) 0.010(6) 0.005(5)
C62 0.039(8) 0.038(6) 0.045(7) -0.005(5) 0.012(6) -0.006(5)
C63 0.075(10) 0.049(7) 0.041(7) 0.001(6) -0.009(7) -0.008(6)
C64 0.059(10) 0.092(10) 0.052(8) -0.025(7) 0.004(7) -0.010(8)
C65 0.123(13) 0.042(7) 0.048(8) 0.000(6) 0.000(8) -0.007(7)
C66 0.051(8) 0.023(5) 0.030(6) 0.002(4) 0.005(6) 0.000(5)
O7 0.040(5) 0.025(4) 0.031(4) 0.003(3) 0.007(3) -0.004(3)
C67 0.044(8) 0.032(6) 0.025(6) -0.011(5) -0.001(6) -0.001(5)
C68 0.034(7) 0.033(6) 0.015(5) -0.001(4) 0.007(5) 0.001(5)
C69 0.019(7) 0.035(6) 0.035(6) -0.005(5) 0.004(5) -0.004(5)
C70 0.058(9) 0.020(5) 0.028(6) 0.003(4) 0.007(6) 0.004(5)
C71 0.055(9) 0.032(6) 0.029(6) -0.007(5) 0.011(6) -0.002(5)
C72 0.033(7) 0.025(6) 0.031(6) -0.002(4) 0.009(5) -0.003(5)
C73 0.049(8) 0.034(6) 0.021(6) -0.001(4) -0.007(5) -0.003(5)
C74 0.066(9) 0.037(6) 0.040(7) 0.016(5) 0.020(7) 0.007(6)
C75 0.079(11) 0.053(8) 0.054(8) 0.022(6) 0.000(8) -0.001(7)
C76 0.105(12) 0.027(6) 0.057(8) 0.008(5) 0.030(8) 0.003(6)
C77 0.045(8) 0.037(6) 0.033(6) -0.001(5) 0.006(6) 0.002(5)
O8 0.038(5) 0.040(4) 0.032(4) 0.001(3) -0.002(4) 0.005(3)
C78 0.037(8) 0.041(6) 0.029(6) -0.007(5) 0.001(6) 0.003(5)
C79 0.043(8) 0.029(6) 0.034(6) 0.002(5) 0.002(6) 0.000(5)
C80 0.048(9) 0.031(6) 0.032(6) 0.006(5) 0.008(6) 0.009(5)
C81 0.043(8) 0.035(6) 0.039(7) -0.009(5) 0.011(6) -0.002(5)
C82 0.020(7) 0.040(6) 0.052(7) 0.003(5) -0.004(6) 0.004(5)
C83 0.038(8) 0.043(6) 0.028(6) -0.002(5) 0.011(6) 0.004(5)
C84 0.033(7) 0.061(6) 0.051(6) -0.002(5) -0.014(5) 0.002(5)
C85 0.053(15) 0.087(17) 0.059(11) 0.007(12) -0.005(9) 0.007(13)
C86 0.06(2) 0.076(10) 0.084(18) -0.004(10) -0.022(12) -0.019(10)
C87 0.071(16) 0.095(14) 0.053(13) -0.006(13) -0.012(10) 0.032(12)
C85X 0.05(2) 0.085(16) 0.050(17) 0.010(14) -0.022(13) -0.006(18)
C86X 0.03(2) 0.073(12) 0.09(2) -0.024(12) 0.002(16) 0.000(13)
C87X 0.061(17) 0.07(2) 0.056(17) 0.010(15) -0.001(12) 0.034(17)
C88 0.031(8) 0.049(7) 0.045(7) -0.004(5) 0.010(6) -0.001(5)
C102 0.056(10) 0.049(7) 0.032(7) -0.008(5) -0.004(6) -0.002(6)
C103 0.042(9) 0.039(6) 0.053(7) 0.000(5) 0.004(6) 0.009(5)
C104 0.050(10) 0.052(7) 0.058(8) -0.008(6) 0.011(7) 0.008(6)
C105 0.059(11) 0.070(9) 0.071(9) -0.006(7) -0.007(8) 0.016(7)
C106 0.063(13) 0.107(12) 0.126(14) -0.023(10) -0.009(11) 0.011(9)
C107 0.038(8) 0.035(6) 0.040(7) 0.014(5) -0.004(6) -0.001(5)
C108 0.041(8) 0.036(6) 0.042(7) 0.002(5) 0.012(6) -0.004(5)
C109 0.050(9) 0.034(6) 0.045(7) -0.001(5) 0.002(6) 0.006(6)
C110 0.035(9) 0.059(8) 0.074(9) 0.011(7) -0.023(7) 0.005(6)
C111 0.065(12) 0.082(10) 0.123(13) 0.022(9) -0.025(10) -0.008(8)
N1 0.46(3) 0.31(3) 0.19(2) 0.12(2) 0.06(2) -0.15(2)
C90 0.33(3) 0.27(2) 0.16(2) 0.073(18) 0.03(2) -0.16(2)
C91 0.30(3) 0.22(2) 0.136(16) 0.040(16) 0.03(2) -0.15(2)
N2 0.23(2) 0.136(16) 0.075(12) 0.002(12) 0.033(15) -0.006(15)
C92 0.25(2) 0.120(17) 0.080(13) -0.035(13) 0.058(16) -0.015(17)
C93 0.29(3) 0.13(2) 0.093(13) -0.008(14) 0.09(2) 0.02(2)
N3 0.268(19) 0.108(10) 0.068(6) 0.010(9) 0.007(11) 0.012(12)
C94 0.142(14) 0.070(9) 0.065(6) 0.002(8) 0.001(10) -0.004(9)
C95 0.054(9) 0.066(8) 0.059(6) -0.013(6) 0.001(7) 0.000(6)
N4 0.085(10) 0.072(8) 0.077(8) 0.012(6) 0.012(8) -0.001(7)
C96 0.071(11) 0.066(9) 0.042(8) 0.010(6) -0.002(8) -0.012(7)
C97 0.086(10) 0.060(8) 0.037(7) 0.008(6) 0.011(7) -0.011(6)
N5 0.118(17) 0.176(19) 0.147(16) -0.070(14) 0.000(12) 0.058(14)
C98 0.102(13) 0.129(14) 0.126(12) -0.043(10) 0.021(10) 0.031(11)
C99 0.103(5) 0.103(5) 0.103(5) -0.0003(11) 0.0260(15) 0.0007(11)
N5X 0.11(2) 0.20(2) 0.106(11) -0.02(2) 0.011(17) 0.06(2)
C98X 0.102(14) 0.138(15) 0.106(8) -0.014(13) 0.017(13) 0.036(14)
N6 0.22(3) 0.186(19) 0.15(2) -0.066(19) 0.09(2) 0.01(2)
C100 0.22(3) 0.16(2) 0.14(2) -0.075(19) 0.08(2) 0.01(2)
C101 0.21(3) 0.024(18) 0.08(3) -0.027(17) 0.05(2) -0.02(2)
C10X 0.21(3) 0.18(2) 0.15(2) -0.07(2) 0.08(2) 0.01(2)
C11X 0.22(2) 0.22(2) 0.22(2) -0.001(2) 0.055(5) 0.000(2)

loop_
_atom_type_symbol
_atom_type_description
_atom_type_scat_dispersion_real
_atom_type_scat_dispersion_imag
_atom_type_scat_source
C C 0.0033 0.0016 'International Tables Vol C Tables 4.2.6.8 and 6.1.1.4'
H H 0.0000 0.0000 'International Tables Vol C Tables 4.2.6.8 and 6.1.1.4'
O O 0.0106 0.0060 'International Tables Vol C Tables 4.2.6.8 and 6.1.1.4'
Cl Cl 0.1484 0.1585 'International Tables Vol C Tables 4.2.6.8 and 6.1.1.4'
Ti Ti 0.2776 0.4457 'International Tables Vol C Tables 4.2.6.8 and 6.1.1.4'
N N 0.0061 0.0033 'International Tables Vol C Tables 4.2.6.8 and 6.1.1.4'

loop_
_geom_angle_atom_site_label_1
_geom_angle_atom_site_label_2
_geom_angle_atom_site_label_3
_geom_angle
O4 Ti1 O2 104.8(3)
O4 Ti1 O3 94.7(3)
O2 Ti1 O3 93.4(3)
O4 Ti1 O9 93.4(3)
O2 Ti1 O9 157.1(3)
O3 Ti1 O9 98.8(3)
O4 Ti1 O1 79.5(3)
O2 Ti1 O1 79.9(3)
O3 Ti1 O1 169.7(3)
O9 Ti1 O1 90.2(3)
O4 Ti1 Cl1 165.7(3)
O2 Ti1 Cl1 83.7(2)
O3 Ti1 Cl1 96.3(2)
O9 Ti1 Cl1 75.8(2)
O1 Ti1 Cl1 90.85(17)
O5 Ti2 O7 104.5(3)
O5 Ti2 O8 94.4(3)
O7 Ti2 O8 92.5(3)
O5 Ti2 O9 93.7(3)
O7 Ti2 O9 158.0(3)
O8 Ti2 O9 98.4(3)
O5 Ti2 O6 79.5(3)
O7 Ti2 O6 80.8(3)
O8 Ti2 O6 169.4(3)
O9 Ti2 O6 90.6(3)
O5 Ti2 Cl1 165.4(2)
O7 Ti2 Cl1 83.9(2)
O8 Ti2 Cl1 97.2(2)
O9 Ti2 Cl1 75.8(2)
O6 Ti2 Cl1 90.33(17)
Ti2 Cl1 Ti1 89.81(10)
Ti1 O9 Ti2 118.5(4)
Ti1 O9 H9 119(9)
Ti2 O9 H9 123(9)
C1 O1 C102 114.2(7)
C1 O1 Ti1 113.4(6)
C102 O1 Ti1 130.3(5)
C2 C1 C6 122.1(9)
C2 C1 O1 120.3(8)
C6 C1 O1 117.6(9)
C1 C2 C3 117.2(9)
C1 C2 C44 123.9(9)
C3 C2 C44 118.8(9)
C4 C3 C2 123.4(9)
C4 C3 H3 118.3
C2 C3 H3 118.3
C3 C4 C5 116.3(9)
C3 C4 C7 123.9(9)
C5 C4 C7 119.7(8)
C4 C5 C6 123.4(9)
C4 C5 H5 118.3
C6 C5 H5 118.3
C5 C6 C1 117.3(9)
C5 C6 C11 118.7(9)
C1 C6 C11 124.0(9)
C8 C7 C10 109.0(9)
C8 C7 C4 109.4(8)
C10 C7 C4 111.6(8)
C8 C7 C9 108.6(9)
C10 C7 C9 109.1(8)
C4 C7 C9 109.0(8)
C7 C8 H8A 109.5
C7 C8 H8B 109.5
H8A C8 H8B 109.5
C7 C8 H8C 109.5
H8A C8 H8C 109.5
H8B C8 H8C 109.5
C7 C9 H9A 109.5
C7 C9 H9B 109.5
H9A C9 H9B 109.5
C7 C9 H9C 109.5
H9A C9 H9C 109.5
H9B C9 H9C 109.5
C7 C10 H10A 109.5
C7 C10 H10B 109.5
H10A C10 H10B 109.5
C7 C10 H10C 109.5
H10A C10 H10C 109.5
H10B C10 H10C 109.5
C13 C11 C6 114.2(8)
C13 C11 H11A 108.7
C6 C11 H11A 108.7
C13 C11 H11B 108.7
C6 C11 H11B 108.7
H11A C11 H11B 107.6
C12 O2 Ti1 151.1(6)
O2 C12 C17 119.7(9)
O2 C12 C13 119.4(10)
C17 C12 C13 120.8(9)
C14 C13 C12 116.9(10)
C14 C13 C11 123.6(10)
C12 C13 C11 119.3(9)
C15 C14 C13 124.6(10)
C15 C14 H14 117.7
C13 C14 H14 117.7
C14 C15 C16 117.0(10)
C14 C15 C18 122.8(10)
C16 C15 C18 120.2(11)
C15 C16 C17 121.7(11)
C15 C16 H16 119.2
C17 C16 H16 119.2
C12 C17 C16 118.7(9)
C12 C17 C22 121.6(9)
C16 C17 C22 119.5(10)
C19X C18 C21X 111(2)
C19X C18 C15 111.9(19)
C21X C18 C15 113.6(17)
C19 C18 C15 112.7(11)
C19 C18 C21 108.0(14)
C15 C18 C21 109.8(12)
C19 C18 C20 108.1(12)
C15 C18 C20 109.4(11)
C21 C18 C20 108.7(12)
C19X C18 C20X 109.2(18)
C21X C18 C20X 106.6(18)
C15 C18 C20X 104.4(16)
C18 C19 H19A 109.5
C18 C19 H19B 109.5
H19A C19 H19B 109.5
C18 C19 H19C 109.5
H19A C19 H19C 109.5
H19B C19 H19C 109.5
C18 C20 H20A 109.5
C18 C20 H20B 109.5
H20A C20 H20B 109.5
C18 C20 H20C 109.5
H20A C20 H20C 109.5
H20B C20 H20C 109.5
C18 C21 H21A 109.5
C18 C21 H21B 109.5
H21A C21 H21B 109.5
C18 C21 H21C 109.5
H21A C21 H21C 109.5
H21B C21 H21C 109.5
C18 C19X H19D 109.5
C18 C19X H19E 109.5
H19D C19X H19E 109.5
C18 C19X H19F 109.5
H19D C19X H19F 109.5
H19E C19X H19F 109.5
C18 C20X H20D 109.5
C18 C20X H20E 109.5
H20D C20X H20E 109.5
C18 C20X H20F 109.5
H20D C20X H20F 109.5
H20E C20X H20F 109.5
C18 C21X H21D 109.5
C18 C21X H21E 109.5
H21D C21X H21E 109.5
C18 C21X H21F 109.5
H21D C21X H21F 109.5
H21E C21X H21F 109.5
C24 C22 C17 114.6(8)
C24 C22 H22A 108.6
C17 C22 H22A 108.6
C24 C22 H22B 108.6
C17 C22 H22B 108.6
H22A C22 H22B 107.6
C23 O3 Ti1 119.9(6)
O3 C23 C28 120.9(9)
O3 C23 C24 120.4(8)
C28 C23 C24 118.7(10)
C25 C24 C23 120.1(9)
C25 C24 C22 119.2(10)
C23 C24 C22 120.7(9)
C24 C25 C26 123.6(10)
C24 C25 H25 118.2
C26 C25 H25 118.2
C25 C26 C27 115.7(10)
C25 C26 C29 121.4(11)
C27 C26 C29 122.8(10)
C28 C27 C26 122.1(10)
C28 C27 H27 119.0
C26 C27 H27 119.0
C27 C28 C23 119.9(10)
C27 C28 C33 119.6(9)
C23 C28 C33 120.4(10)
C26 C29 C31 110.3(10)
C26 C29 C32 112.7(11)
C31 C29 C32 108.4(11)
C26 C29 C30 108.2(9)
C31 C29 C30 110.9(12)
C32 C29 C30 106.4(11)
C29 C30 H30A 109.5
C29 C30 H30B 109.5
H30A C30 H30B 109.5
C29 C30 H30C 109.5
H30A C30 H30C 109.5
H30B C30 H30C 109.5
C29 C31 H31A 109.5
C29 C31 H31B 109.5
H31A C31 H31B 109.5
C29 C31 H31C 109.5
H31A C31 H31C 109.5
H31B C31 H31C 109.5
C29 C32 H32A 109.5
C29 C32 H32B 109.5
H32A C32 H32B 109.5
C29 C32 H32C 109.5
H32A C32 H32C 109.5
H32B C32 H32C 109.5
C35 C33 C28 114.1(9)
C35 C33 H33A 108.7
C28 C33 H33A 108.7
C35 C33 H33B 108.7
C28 C33 H33B 108.7
H33A C33 H33B 107.6
C34 O4 Ti1 163.8(8)
O4 C34 C39 117.3(10)
O4 C34 C35 121.1(10)
C39 C34 C35 121.6(10)
C36 C35 C34 116.4(11)
C36 C35 C33 125.1(11)
C34 C35 C33 118.5(10)
C35 C36 C37 125.1(11)
C35 C36 H36 117.5
C37 C36 H36 117.5
C36 C37 C38 116.3(10)
C36 C37 C40 120.7(11)
C38 C37 C40 123.0(11)
C37 C38 C39 122.2(11)
C37 C38 H38 118.9
C39 C38 H38 118.9
C34 C39 C38 118.4(10)
C34 C39 C44 119.9(9)
C38 C39 C44 121.7(11)
C41 C40 C37 109.8(9)
C41 C40 C42 108.3(10)
C37 C40 C42 108.2(9)
C41 C40 C43 109.4(10)
C37 C40 C43 112.5(10)
C42 C40 C43 108.5(9)
C40 C41 H41A 109.5
C40 C41 H41B 109.5
H41A C41 H41B 109.5
C40 C41 H41C 109.5
H41A C41 H41C 109.5
H41B C41 H41C 109.5
C40 C42 H42A 109.5
C40 C42 H42B 109.5
H42A C42 H42B 109.5
C40 C42 H42C 109.5
H42A C42 H42C 109.5
H42B C42 H42C 109.5
C40 C43 H43A 109.5
C40 C43 H43B 109.5
H43A C43 H43B 109.5
C40 C43 H43C 109.5
H43A C43 H43C 109.5
H43B C43 H43C 109.5
C39 C44 C2 112.5(8)
C39 C44 H44A 109.1
C2 C44 H44A 109.1
C39 C44 H44B 109.1
C2 C44 H44B 109.1
H44A C44 H44B 107.8
C45 O5 Ti2 164.3(7)
O5 C45 C50 119.2(10)
O5 C45 C46 118.2(9)
C50 C45 C46 122.5(10)
C47 C46 C45 116.7(10)
C47 C46 C88 122.6(10)
C45 C46 C88 120.6(9)
C48 C47 C46 122.1(11)
C48 C47 H47 118.9
C46 C47 H47 118.9
C49 C48 C47 118.7(10)
C49 C48 C51 121.0(10)
C47 C48 C51 120.3(11)
C48 C49 C50 122.4(10)
C48 C49 H49 118.8
C50 C49 H49 118.8
C45 C50 C49 117.4(10)
C45 C50 C55 119.1(9)
C49 C50 C55 123.5(9)
C54 C51 C52 116.0(16)
C54 C51 C48 112.4(12)
C54X C51 C48 117.0(16)
C52 C51 C48 113.6(13)
C54X C51 C53X 111.9(17)
C48 C51 C53X 114.0(16)
C54X C51 C52X 106.2(18)
C48 C51 C52X 103.6(13)
C53X C51 C52X 102.2(14)
C54 C51 C53 104.4(13)
C52 C51 C53 104.7(14)
C48 C51 C53 104.2(11)
C51 C52 H52A 109.5
C51 C52 H52B 109.5
H52A C52 H52B 109.5
C51 C52 H52C 109.5
H52A C52 H52C 109.5
H52B C52 H52C 109.5
C51 C53 H53A 109.5
C51 C53 H53B 109.5
H53A C53 H53B 109.5
C51 C53 H53C 109.5
H53A C53 H53C 109.5
H53B C53 H53C 109.5
C51 C54 H54A 109.5
C51 C54 H54B 109.5
H54A C54 H54B 109.5
C51 C54 H54C 109.5
H54A C54 H54C 109.5
H54B C54 H54C 109.5
C51 C52X H52D 109.5
C51 C52X H52E 109.5
H52D C52X H52E 109.5
C51 C52X H52F 109.5
H52D C52X H52F 109.5
H52E C52X H52F 109.5
C51 C53X H53D 109.5
C51 C53X H53E 109.5
H53D C53X H53E 109.5
C51 C53X H53F 109.5
H53D C53X H53F 109.5
H53E C53X H53F 109.5
C51 C54X H54D 109.5
C51 C54X H54E 109.5
H54D C54X H54E 109.5
C51 C54X H54F 109.5
H54D C54X H54F 109.5
H54E C54X H54F 109.5
C50 C55 C57 111.6(8)
C50 C55 H55A 109.3
C57 C55 H55A 109.3
C50 C55 H55B 109.3
C57 C55 H55B 109.3
H55A C55 H55B 108.0
C56 O6 C107 116.8(7)
C56 O6 Ti2 112.5(5)
C107 O6 Ti2 129.7(6)
C61 C56 C57 121.5(9)
C61 C56 O6 117.9(8)
C57 C56 O6 120.3(9)
C58 C57 C56 117.3(8)
C58 C57 C55 119.2(8)
C56 C57 C55 123.4(9)
C59 C58 C57 123.7(9)
C59 C58 H58 118.1
C57 C58 H58 118.1
C58 C59 C60 115.9(9)
C58 C59 C62 123.3(9)
C60 C59 C62 120.8(9)
C61 C60 C59 123.3(9)
C61 C60 H60 118.4
C59 C60 H60 118.4
C56 C61 C60 118.2(9)
C56 C61 C66 124.1(9)
C60 C61 C66 117.7(8)
C64 C62 C59 107.1(9)
C64 C62 C65 108.2(10)
C59 C62 C65 112.1(8)
C64 C62 C63 109.3(9)
C59 C62 C63 111.9(9)
C65 C62 C63 108.3(9)
C62 C63 H63A 109.5
C62 C63 H63B 109.5
H63A C63 H63B 109.5
C62 C63 H63C 109.5
H63A C63 H63C 109.5
H63B C63 H63C 109.5
C62 C64 H64A 109.5
C62 C64 H64B 109.5
H64A C64 H64B 109.5
C62 C64 H64C 109.5
H64A C64 H64C 109.5
H64B C64 H64C 109.5
C62 C65 H65A 109.5
C62 C65 H65B 109.5
H65A C65 H65B 109.5
C62 C65 H65C 109.5
H65A C65 H65C 109.5
H65B C65 H65C 109.5
C68 C66 C61 114.8(8)
C68 C66 H66A 108.6
C61 C66 H66A 108.6
C68 C66 H66B 108.6
C61 C66 H66B 108.6
H66A C66 H66B 107.5
C67 O7 Ti2 148.1(6)
O7 C67 C68 119.5(8)
O7 C67 C72 119.5(9)
C68 C67 C72 121.0(9)
C69 C68 C67 119.2(9)
C69 C68 C66 122.0(9)
C67 C68 C66 118.6(8)
C68 C69 C70 121.7(9)
C68 C69 H69 119.1
C70 C69 H69 119.1
C71 C70 C69 118.1(9)
C71 C70 C73 120.6(9)
C69 C70 C73 121.2(10)
C70 C71 C72 122.8(9)
C70 C71 H71 118.6
C72 C71 H71 118.6
C71 C72 C67 116.8(9)
C71 C72 C77 122.3(9)
C67 C72 C77 120.6(9)
C75 C73 C74 109.4(9)
C75 C73 C76 111.2(9)
C74 C73 C76 106.0(9)
C75 C73 C70 109.0(9)
C74 C73 C70 113.2(8)
C76 C73 C70 108.1(8)
C73 C74 H74A 109.5
C73 C74 H74B 109.5
H74A C74 H74B 109.5
C73 C74 H74C 109.5
H74A C74 H74C 109.5
H74B C74 H74C 109.5
C73 C75 H75A 109.5
C73 C75 H75B 109.5
H75A C75 H75B 109.5
C73 C75 H75C 109.5
H75A C75 H75C 109.5
H75B C75 H75C 109.5
C73 C76 H76A 109.5
C73 C76 H76B 109.5
H76A C76 H76B 109.5
C73 C76 H76C 109.5
H76A C76 H76C 109.5
H76B C76 H76C 109.5
C72 C77 C79 116.8(8)
C72 C77 H77A 108.1
C79 C77 H77A 108.1
C72 C77 H77B 108.1
C79 C77 H77B 108.1
H77A C77 H77B 107.3
C78 O8 Ti2 120.3(6)
O8 C78 C79 121.4(9)
O8 C78 C83 118.9(9)
C79 C78 C83 119.7(10)
C78 C79 C80 118.2(9)
C78 C79 C77 121.0(10)
C80 C79 C77 120.8(9)
C81 C80 C79 123.1(9)
C81 C80 H80 118.4
C79 C80 H80 118.4
C82 C81 C80 116.8(10)
C82 C81 C84 122.7(9)
C80 C81 C84 120.4(9)
C83 C82 C81 122.5(10)
C83 C82 H82 118.7
C81 C82 H82 118.7
C82 C83 C78 119.6(9)
C82 C83 C88 119.2(9)
C78 C83 C88 121.1(9)
C86 C84 C81 113.1(15)
C86X C84 C81 113(2)
C86 C84 C85 107.9(13)
C81 C84 C85 110.7(13)
C86X C84 C87X 106.8(17)
C81 C84 C87X 104.6(17)
C86X C84 C85X 107.3(17)
C81 C84 C85X 115.8(18)
C87X C84 C85X 108.9(19)
C86 C84 C87 107.9(14)
C81 C84 C87 108.4(12)
C85 C84 C87 108.9(14)
C84 C85 H85A 109.5
C84 C85 H85B 109.5
H85A C85 H85B 109.5
C84 C85 H85C 109.5
H85A C85 H85C 109.5
H85B C85 H85C 109.5
C84 C86 H86A 109.5
C84 C86 H86B 109.5
H86A C86 H86B 109.5
C84 C86 H86C 109.5
H86A C86 H86C 109.5
H86B C86 H86C 109.5
C84 C87 H87A 109.5
C84 C87 H87B 109.5
H87A C87 H87B 109.5
C84 C87 H87C 109.5
H87A C87 H87C 109.5
H87B C87 H87C 109.5
C84 C85X H85D 109.5
C84 C85X H85E 109.5
H85D C85X H85E 109.5
C84 C85X H85F 109.5
H85D C85X H85F 109.5
H85E C85X H85F 109.5
C84 C86X H86D 109.5
C84 C86X H86E 109.5
H86D C86X H86E 109.5
C84 C86X H86F 109.5
H86D C86X H86F 109.5
H86E C86X H86F 109.5
C84 C87X H87D 109.5
C84 C87X H87E 109.5
H87D C87X H87E 109.5
C84 C87X H87F 109.5
H87D C87X H87F 109.5
H87E C87X H87F 109.5
C46 C88 C83 113.9(8)
C46 C88 H88A 108.8
C83 C88 H88A 108.8
C46 C88 H88B 108.8
C83 C88 H88B 108.8
H88A C88 H88B 107.7
O1 C102 C103 112.8(9)
O1 C102 H98A 109.0
C103 C102 H98A 109.0
O1 C102 H98B 109.0
C103 C102 H98B 109.0
H98A C102 H98B 107.8
C102 C103 C104 111.1(9)
C102 C103 H99A 109.4
C104 C103 H99A 109.4
C102 C103 H99B 109.4
C104 C103 H99B 109.4
H99A C103 H99B 108.0
C103 C104 C105 114.0(10)
C103 C104 H10D 108.7
C105 C104 H10D 108.7
C103 C104 H10E 108.7
C105 C104 H10E 108.7
H10D C104 H10E 107.6
C104 C105 C106 114.0(12)
C104 C105 H10F 108.8
C106 C105 H10F 108.8
C104 C105 H10G 108.8
C106 C105 H10G 108.8
H10F C105 H10G 107.7
C105 C106 H10H 109.5
C105 C106 H10I 109.5
H10H C106 H10I 109.5
C105 C106 H10J 109.5
H10H C106 H10J 109.5
H10I C106 H10J 109.5
O6 C107 C108 112.0(7)
O6 C107 H10K 109.2
C108 C107 H10K 109.2
O6 C107 H10L 109.2
C108 C107 H10L 109.2
H10K C107 H10L 107.9
C109 C108 C107 111.3(8)
C109 C108 H10M 109.4
C107 C108 H10M 109.4
C109 C108 H10N 109.4
C107 C108 H10N 109.4
H10M C108 H10N 108.0
C108 C109 C110 115.0(9)
C108 C109 H10O 108.5
C110 C109 H10O 108.5
C108 C109 H10P 108.5
C110 C109 H10P 108.5
H10O C109 H10P 107.5
C111 C110 C109 114.0(10)
C111 C110 H10Q 108.7
C109 C110 H10Q 108.7
C111 C110 H10R 108.7
C109 C110 H10R 108.7
H10Q C110 H10R 107.6
C110 C111 H10S 109.5
C110 C111 H10T 109.5
H10S C111 H10T 109.5
C110 C111 H10U 109.5
H10S C111 H10U 109.5
H10T C111 H10U 109.5
N1 C90 C91 162(4)
C90 C91 H91A 109.5
C90 C91 H91B 109.5
H91A C91 H91B 109.5
C90 C91 H91C 109.5
H91A C91 H91C 109.5
H91B C91 H91C 109.5
N2 C92 C93 153(3)
C92 C93 H93A 109.5
C92 C93 H93B 109.5
H93A C93 H93B 109.5
C92 C93 H93C 109.5
H93A C93 H93C 109.5
H93B C93 H93C 109.5
N3 C94 C95 177(2)
C94 C95 H95A 109.5
C94 C95 H95B 109.5
H95A C95 H95B 109.5
C94 C95 H95C 109.5
H95A C95 H95C 109.5
H95B C95 H95C 109.5
N4 C96 C97 179.2(15)
C96 C97 H97A 109.5
C96 C97 H97B 109.5
H97A C97 H97B 109.5
C96 C97 H97C 109.5
H97A C97 H97C 109.5
H97B C97 H97C 109.5
N5 C98 C99 165(4)
C98 C99 H99C 109.5
C98 C99 H99D 109.5
H99C C99 H99D 109.5
C98 C99 H99E 109.5
H99C C99 H99E 109.5
H99D C99 H99E 109.5
C98X C99 H99F 109.5
C98X C99 H99G 109.5
H99F C99 H99G 109.5
C98X C99 H99H 109.5
H99F C99 H99H 109.5
H99G C99 H99H 109.5
N5X C98X C99 178(7)
N6 C100 C101 150(5)
N6 C10X C11X 165(10)

loop_
_geom_bond_atom_site_label_1
_geom_bond_atom_site_label_2
_geom_bond_distance
Ti1 O4 1.796(7)
Ti1 O2 1.814(6)
Ti1 O3 1.864(7)
Ti1 O9 2.061(7)
Ti1 O1 2.363(7)
Ti1 Cl1 2.514(3)
Ti2 O5 1.802(6)
Ti2 O7 1.807(6)
Ti2 O8 1.856(7)
Ti2 O9 2.067(7)
Ti2 O6 2.380(7)
Ti2 Cl1 2.511(3)
O9 H9 0.83(2)
O1 C1 1.427(11)
O1 C102 1.465(12)
C1 C2 1.380(13)
C1 C6 1.397(13)
C2 C3 1.399(13)
C2 C44 1.533(13)
C3 C4 1.383(13)
C3 H3 0.9500
C4 C5 1.384(13)
C4 C7 1.539(13)
C5 C6 1.385(13)
C5 H5 0.9500
C6 C11 1.513(13)
C7 C8 1.534(12)
C7 C10 1.534(11)
C7 C9 1.548(13)
C8 H8A 0.9800
C8 H8B 0.9800
C8 H8C 0.9800
C9 H9A 0.9800
C9 H9B 0.9800
C9 H9C 0.9800
C10 H10A 0.9800
C10 H10B 0.9800
C10 H10C 0.9800
C11 C13 1.501(14)
C11 H11A 0.9900
C11 H11B 0.9900
O2 C12 1.343(11)
C12 C17 1.391(14)
C12 C13 1.407(14)
C13 C14 1.397(13)
C14 C15 1.359(14)
C14 H14 0.9500
C15 C16 1.399(14)
C15 C18 1.528(15)
C16 C17 1.406(13)
C16 H16 0.9500
C17 C22 1.532(13)
C18 C19X 1.507(18)
C18 C21X 1.520(18)
C18 C19 1.524(15)
C18 C21 1.531(16)
C18 C20 1.561(18)
C18 C20X 1.58(2)
C19 H19A 0.9800
C19 H19B 0.9800
C19 H19C 0.9800
C20 H20A 0.9800
C20 H20B 0.9800
C20 H20C 0.9800
C21 H21A 0.9800
C21 H21B 0.9800
C21 H21C 0.9800
C19X H19D 0.9800
C19X H19E 0.9800
C19X H19F 0.9800
C20X H20D 0.9800
C20X H20E 0.9800
C20X H20F 0.9800
C21X H21D 0.9800
C21X H21E 0.9800
C21X H21F 0.9800
C22 C24 1.520(13)
C22 H22A 0.9900
C22 H22B 0.9900
O3 C23 1.370(11)
C23 C28 1.415(13)
C23 C24 1.422(13)
C24 C25 1.363(13)
C25 C26 1.417(14)
C25 H25 0.9500
C26 C27 1.427(15)
C26 C29 1.514(15)
C27 C28 1.396(14)
C27 H27 0.9500
C28 C33 1.525(14)
C29 C31 1.526(16)
C29 C32 1.547(16)
C29 C30 1.549(16)
C30 H30A 0.9800
C30 H30B 0.9800
C30 H30C 0.9800
C31 H31A 0.9800
C31 H31B 0.9800
C31 H31C 0.9800
C32 H32A 0.9800
C32 H32B 0.9800
C32 H32C 0.9800
C33 C35 1.519(14)
C33 H33A 0.9900
C33 H33B 0.9900
O4 C34 1.355(12)
C34 C39 1.377(14)
C34 C35 1.417(15)
C35 C36 1.369(14)
C36 C37 1.377(14)
C36 H36 0.9500
C37 C38 1.394(14)
C37 C40 1.517(14)
C38 C39 1.395(13)
C38 H38 0.9500
C39 C44 1.531(13)
C40 C41 1.514(15)
C40 C42 1.547(14)
C40 C43 1.549(16)
C41 H41A 0.9800
C41 H41B 0.9800
C41 H41C 0.9800
C42 H42A 0.9800
C42 H42B 0.9800
C42 H42C 0.9800
C43 H43A 0.9800
C43 H43B 0.9800
C43 H43C 0.9800
C44 H44A 0.9900
C44 H44B 0.9900
O5 C45 1.344(11)
C45 C50 1.383(13)
C45 C46 1.417(14)
C46 C47 1.407(14)
C46 C88 1.500(13)
C47 C48 1.391(14)
C47 H47 0.9500
C48 C49 1.371(14)
C48 C51 1.528(15)
C49 C50 1.416(14)
C49 H49 0.9500
C50 C55 1.504(13)
C51 C54 1.517(14)
C51 C54X 1.520(16)
C51 C52 1.524(14)
C51 C53X 1.557(19)
C51 C52X 1.571(15)
C51 C53 1.584(17)
C52 H52A 0.9800
C52 H52B 0.9800
C52 H52C 0.9800
C53 H53A 0.9800
C53 H53B 0.9800
C53 H53C 0.9800
C54 H54A 0.9800
C54 H54B 0.9800
C54 H54C 0.9800
C52X H52D 0.9800
C52X H52E 0.9800
C52X H52F 0.9800
C53X H53D 0.9800
C53X H53E 0.9800
C53X H53F 0.9800
C54X H54D 0.9800
C54X H54E 0.9800
C54X H54F 0.9800
C55 C57 1.519(12)
C55 H55A 0.9900
C55 H55B 0.9900
O6 C56 1.408(11)
O6 C107 1.469(11)
C56 C61 1.376(13)
C56 C57 1.408(13)
C57 C58 1.399(13)
C58 C59 1.369(12)
C58 H58 0.9500
C59 C60 1.412(13)
C59 C62 1.529(14)
C60 C61 1.382(13)
C60 H60 0.9500
C61 C66 1.513(12)
C62 C64 1.528(15)
C62 C65 1.531(14)
C62 C63 1.541(14)
C63 H63A 0.9800
C63 H63B 0.9800
C63 H63C 0.9800
C64 H64A 0.9800
C64 H64B 0.9800
C64 H64C 0.9800
C65 H65A 0.9800
C65 H65B 0.9800
C65 H65C 0.9800
C66 C68 1.510(13)
C66 H66A 0.9900
C66 H66B 0.9900
O7 C67 1.363(11)
C67 C68 1.391(13)
C67 C72 1.418(13)
C68 C69 1.381(12)
C69 C70 1.405(13)
C69 H69 0.9500
C70 C71 1.369(14)
C70 C73 1.559(13)
C71 C72 1.416(13)
C71 H71 0.9500
C72 C77 1.485(13)
C73 C75 1.513(14)
C73 C74 1.522(14)
C73 C76 1.537(13)
C74 H74A 0.9800
C74 H74B 0.9800
C74 H74C 0.9800
C75 H75A 0.9800
C75 H75B 0.9800
C75 H75C 0.9800
C76 H76A 0.9800
C76 H76B 0.9800
C76 H76C 0.9800
C77 C79 1.505(13)
C77 H77A 0.9900
C77 H77B 0.9900
O8 C78 1.374(11)
C78 C79 1.387(13)
C78 C83 1.415(14)
C79 C80 1.409(13)
C80 C81 1.390(13)
C80 H80 0.9500
C81 C82 1.385(13)
C81 C84 1.537(14)
C82 C83 1.382(13)
C82 H82 0.9500
C83 C88 1.544(13)
C84 C86 1.531(18)
C84 C86X 1.54(2)
C84 C85 1.554(15)
C84 C87X 1.555(17)
C84 C85X 1.558(17)
C84 C87 1.563(15)
C85 H85A 0.9800
C85 H85B 0.9800
C85 H85C 0.9800
C86 H86A 0.9800
C86 H86B 0.9800
C86 H86C 0.9800
C87 H87A 0.9800
C87 H87B 0.9800
C87 H87C 0.9800
C85X H85D 0.9800
C85X H85E 0.9800
C85X H85F 0.9800
C86X H86D 0.9800
C86X H86E 0.9800
C86X H86F 0.9800
C87X H87D 0.9800
C87X H87E 0.9800
C87X H87F 0.9800
C88 H88A 0.9900
C88 H88B 0.9900
C102 C103 1.501(13)
C102 H98A 0.9900
C102 H98B 0.9900
C103 C104 1.520(15)
C103 H99A 0.9900
C103 H99B 0.9900
C104 C105 1.527(15)
C104 H10D 0.9900
C104 H10E 0.9900
C105 C106 1.530(17)
C105 H10F 0.9900
C105 H10G 0.9900
C106 H10H 0.9800
C106 H10I 0.9800
C106 H10J 0.9800
C107 C108 1.530(13)
C107 H10K 0.9900
C107 H10L 0.9900
C108 C109 1.502(13)
C108 H10M 0.9900
C108 H10N 0.9900
C109 C110 1.519(15)
C109 H10O 0.9900
C109 H10P 0.9900
C110 C111 1.515(15)
C110 H10Q 0.9900
C110 H10R 0.9900
C111 H10S 0.9800
C111 H10T 0.9800
C111 H10U 0.9800
N1 C90 1.208(16)
C90 C91 1.407(16)
C91 H91A 0.9800
C91 H91B 0.9800
C91 H91C 0.9800
N2 C92 1.197(15)
C92 C93 1.406(16)
C93 H93A 0.9800
C93 H93B 0.9800
C93 H93C 0.9800
N3 C94 1.163(12)
C94 C95 1.414(13)
C95 H95A 0.9800
C95 H95B 0.9800
C95 H95C 0.9800
N4 C96 1.160(12)
C96 C97 1.425(13)
C97 H97A 0.9800
C97 H97B 0.9800
C97 H97C 0.9800
N5 C98 1.190(16)
C98 C99 1.413(16)
C99 C98X 1.416(17)
C99 H99C 0.9800
C99 H99D 0.9800
C99 H99E 0.9800
C99 H99F 0.9800
C99 H99G 0.9800
C99 H99H 0.9800
N5X C98X 1.186(17)
N6 C10X 1.186(18)
N6 C100 1.198(18)
C100 C101 1.413(18)
C10X C11X 1.413(19)

loop_
_geom_hbond_atom_site_label_D
_geom_hbond_atom_site_label_H
_geom_hbond_atom_site_label_A
_geom_hbond_distance_DH
_geom_hbond_distance_HA
_geom_hbond_distance_DA
_geom_hbond_angle_DHA
O9 H9 N1 0.83(2) 2.00(6) 2.79(3) 159(12)

loop_
_geom_torsion_atom_site_label_1
_geom_torsion_atom_site_label_2
_geom_torsion_atom_site_label_3
_geom_torsion_atom_site_label_4
_geom_torsion
C102 O1 C1 C2 75.3(11)
Ti1 O1 C1 C2 -90.0(10)
C102 O1 C1 C6 -106.5(10)
Ti1 O1 C1 C6 88.3(9)
C6 C1 C2 C3 4.0(16)
O1 C1 C2 C3 -177.9(9)
C6 C1 C2 C44 -173.2(9)
O1 C1 C2 C44 5.0(15)
C1 C2 C3 C4 0.0(16)
C44 C2 C3 C4 177.2(9)
C2 C3 C4 C5 -3.0(16)
C2 C3 C4 C7 179.0(10)
C3 C4 C5 C6 2.2(16)
C7 C4 C5 C6 -179.6(10)
C4 C5 C6 C1 1.4(16)
C4 C5 C6 C11 -179.7(9)
C2 C1 C6 C5 -4.6(15)
O1 C1 C6 C5 177.2(9)
C2 C1 C6 C11 176.5(10)
O1 C1 C6 C11 -1.7(15)
C3 C4 C7 C8 120.5(11)
C5 C4 C7 C8 -57.5(13)
C3 C4 C7 C10 -0.3(15)
C5 C4 C7 C10 -178.3(9)
C3 C4 C7 C9 -120.9(10)
C5 C4 C7 C9 61.1(12)
C5 C6 C11 C13 78.4(12)
C1 C6 C11 C13 -102.8(12)
O4 Ti1 O2 C12 175.6(14)
O3 Ti1 O2 C12 79.8(14)
O9 Ti1 O2 C12 -42.5(18)
O1 Ti1 O2 C12 -108.2(14)
Cl1 Ti1 O2 C12 -16.2(14)
Ti1 O2 C12 C17 -71.8(17)
Ti1 O2 C12 C13 105.5(14)
O2 C12 C13 C14 175.6(8)
C17 C12 C13 C14 -7.2(14)
O2 C12 C13 C11 -8.9(14)
C17 C12 C13 C11 168.3(9)
C6 C11 C13 C14 -124.1(10)
C6 C11 C13 C12 60.7(12)
C12 C13 C14 C15 2.8(15)
C11 C13 C14 C15 -172.5(10)
C13 C14 C15 C16 2.5(16)
C13 C14 C15 C18 179.8(10)
C14 C15 C16 C17 -3.6(15)
C18 C15 C16 C17 179.0(10)
O2 C12 C17 C16 -176.6(8)
C13 C12 C17 C16 6.2(15)
O2 C12 C17 C22 9.6(15)
C13 C12 C17 C22 -167.6(9)
C15 C16 C17 C12 -0.7(15)
C15 C16 C17 C22 173.3(9)
C14 C15 C18 C19X 51(3)
C16 C15 C18 C19X -131(2)
C14 C15 C18 C21X 178(2)
C16 C15 C18 C21X -5(3)
C14 C15 C18 C19 10.0(18)
C16 C15 C18 C19 -172.8(14)
C14 C15 C18 C21 130.4(14)
C16 C15 C18 C21 -52.4(16)
C14 C15 C18 C20 -110.3(14)
C16 C15 C18 C20 66.9(16)
C14 C15 C18 C20X -67(2)
C16 C15 C18 C20X 111(2)
C12 C17 C22 C24 -62.1(13)
C16 C17 C22 C24 124.1(10)
O4 Ti1 O3 C23 -63.3(7)
O2 Ti1 O3 C23 41.9(7)
O9 Ti1 O3 C23 -157.5(6)
O1 Ti1 O3 C23 -7.8(18)
Cl1 Ti1 O3 C23 125.9(6)
Ti1 O3 C23 C28 91.4(9)
Ti1 O3 C23 C24 -88.0(10)
O3 C23 C24 C25 -177.6(9)
C28 C23 C24 C25 3.0(14)
O3 C23 C24 C22 1.9(14)
C28 C23 C24 C22 -177.5(9)
C17 C22 C24 C25 -82.0(13)
C17 C22 C24 C23 98.5(11)
C23 C24 C25 C26 -1.9(16)
C22 C24 C25 C26 178.6(9)
C24 C25 C26 C27 -0.2(16)
C24 C25 C26 C29 178.2(10)
C25 C26 C27 C28 1.1(15)
C29 C26 C27 C28 -177.3(10)
C26 C27 C28 C23 0.1(16)
C26 C27 C28 C33 -176.6(10)
O3 C23 C28 C27 178.5(9)
C24 C23 C28 C27 -2.1(14)
O3 C23 C28 C33 -4.8(14)
C24 C23 C28 C33 174.6(9)
C25 C26 C29 C31 -58.3(14)
C27 C26 C29 C31 120.0(13)
C25 C26 C29 C32 -179.5(11)
C27 C26 C29 C32 -1.2(16)
C25 C26 C29 C30 63.2(15)
C27 C26 C29 C30 -118.5(12)
C27 C28 C33 C35 77.1(12)
C23 C28 C33 C35 -99.5(12)
O2 Ti1 O4 C34 -51(2)
O3 Ti1 O4 C34 44(2)
O9 Ti1 O4 C34 143(2)
O1 Ti1 O4 C34 -128(2)
Cl1 Ti1 O4 C34 -176.1(19)
Ti1 O4 C34 C39 131(2)
Ti1 O4 C34 C35 -49(3)
O4 C34 C35 C36 179.5(9)
C39 C34 C35 C36 -0.5(16)
O4 C34 C35 C33 -1.9(15)
C39 C34 C35 C33 178.1(9)
C28 C33 C35 C36 -105.0(12)
C28 C33 C35 C34 76.5(13)
C34 C35 C36 C37 -0.6(16)
C33 C35 C36 C37 -179.1(10)
C35 C36 C37 C38 0.2(16)
C35 C36 C37 C40 179.8(10)
C36 C37 C38 C39 1.2(15)
C40 C37 C38 C39 -178.3(9)
O4 C34 C39 C38 -178.1(9)
C35 C34 C39 C38 1.9(15)
O4 C34 C39 C44 3.1(14)
C35 C34 C39 C44 -176.9(9)
C37 C38 C39 C34 -2.3(15)
C37 C38 C39 C44 176.5(9)
C36 C37 C40 C41 51.1(14)
C38 C37 C40 C41 -129.4(12)
C36 C37 C40 C42 -66.9(13)
C38 C37 C40 C42 112.6(12)
C36 C37 C40 C43 173.3(10)
C38 C37 C40 C43 -7.2(15)
C34 C39 C44 C2 -74.4(12)
C38 C39 C44 C2 106.9(11)
C1 C2 C44 C39 99.8(12)
C3 C2 C44 C39 -77.3(12)
O7 Ti2 O5 C45 -44(3)
O8 Ti2 O5 C45 50(3)
O9 Ti2 O5 C45 148(3)
O6 Ti2 O5 C45 -122(3)
Cl1 Ti2 O5 C45 -168(2)
Ti2 O5 C45 C50 126(2)
Ti2 O5 C45 C46 -55(3)
O5 C45 C46 C47 177.4(8)
C50 C45 C46 C47 -3.8(14)
O5 C45 C46 C88 -2.3(14)
C50 C45 C46 C88 176.5(9)
C45 C46 C47 C48 3.1(15)
C88 C46 C47 C48 -177.2(9)
C46 C47 C48 C49 -2.1(16)
C46 C47 C48 C51 -178.2(10)
C47 C48 C49 C50 1.6(16)
C51 C48 C49 C50 177.7(10)
O5 C45 C50 C49 -177.8(8)
C46 C45 C50 C49 3.4(14)
O5 C45 C50 C55 0.4(13)
C46 C45 C50 C55 -178.4(9)
C48 C49 C50 C45 -2.2(15)
C48 C49 C50 C55 179.6(9)
C49 C48 C51 C54 148.1(15)
C47 C48 C51 C54 -35.8(18)
C49 C48 C51 C54X -162(2)
C47 C48 C51 C54X 14(2)
C49 C48 C51 C52 14(2)
C47 C48 C51 C52 -170.0(16)
C49 C48 C51 C53X -29(2)
C47 C48 C51 C53X 146.9(17)
C49 C48 C51 C52X 81.0(17)
C47 C48 C51 C52X -102.9(16)
C49 C48 C51 C53 -99.4(14)
C47 C48 C51 C53 76.7(15)
C45 C50 C55 C57 -72.2(11)
C49 C50 C55 C57 105.8(10)
C107 O6 C56 C61 -105.7(10)
Ti2 O6 C56 C61 85.0(9)
C107 O6 C56 C57 80.8(11)
Ti2 O6 C56 C57 -88.5(9)
C61 C56 C57 C58 3.6(15)
O6 C56 C57 C58 176.8(9)
C61 C56 C57 C55 -172.5(9)
O6 C56 C57 C55 0.7(15)
C50 C55 C57 C58 -72.3(11)
C50 C55 C57 C56 103.8(11)
C56 C57 C58 C59 -1.9(16)
C55 C57 C58 C59 174.4(9)
C57 C58 C59 C60 -0.8(15)
C57 C58 C59 C62 178.2(10)
C58 C59 C60 C61 2.1(15)
C62 C59 C60 C61 -176.9(10)
C57 C56 C61 C60 -2.4(15)
O6 C56 C61 C60 -175.8(9)
C57 C56 C61 C66 175.9(9)
O6 C56 C61 C66 2.5(15)
C59 C60 C61 C56 -0.6(16)
C59 C60 C61 C66 -179.0(9)
C58 C59 C62 C64 -95.5(12)
C60 C59 C62 C64 83.5(12)
C58 C59 C62 C65 146.0(11)
C60 C59 C62 C65 -35.0(14)
C58 C59 C62 C63 24.2(14)
C60 C59 C62 C63 -156.8(10)
C56 C61 C66 C68 -106.6(11)
C60 C61 C66 C68 71.7(12)
O5 Ti2 O7 C67 177.5(12)
O8 Ti2 O7 C67 82.3(12)
O9 Ti2 O7 C67 -37.7(16)
O6 Ti2 O7 C67 -106.0(12)
Cl1 Ti2 O7 C67 -14.7(12)
Ti2 O7 C67 C68 103.0(12)
Ti2 O7 C67 C72 -74.9(15)
O7 C67 C68 C69 176.1(8)
C72 C67 C68 C69 -6.1(14)
O7 C67 C68 C66 -7.9(13)
C72 C67 C68 C66 170.0(8)
C61 C66 C68 C69 -126.4(10)
C61 C66 C68 C67 57.7(12)
C67 C68 C69 C70 1.4(14)
C66 C68 C69 C70 -174.5(9)
C68 C69 C70 C71 3.0(14)
C68 C69 C70 C73 -180.0(8)
C69 C70 C71 C72 -2.7(15)
C73 C70 C71 C72 -179.8(8)
C70 C71 C72 C67 -1.7(14)
C70 C71 C72 C77 172.2(10)
O7 C67 C72 C71 -176.0(8)
C68 C67 C72 C71 6.2(14)
O7 C67 C72 C77 10.0(14)
C68 C67 C72 C77 -167.8(9)
C71 C70 C73 C75 -60.2(12)
C69 C70 C73 C75 122.7(11)
C71 C70 C73 C74 177.8(9)
C69 C70 C73 C74 0.8(13)
C71 C70 C73 C76 60.7(13)
C69 C70 C73 C76 -116.3(11)
C71 C72 C77 C79 125.2(10)
C67 C72 C77 C79 -61.1(13)
O5 Ti2 O8 C78 -65.2(7)
O7 Ti2 O8 C78 39.6(7)
O9 Ti2 O8 C78 -159.6(7)
O6 Ti2 O8 C78 -11.4(18)
Cl1 Ti2 O8 C78 123.8(6)
Ti2 O8 C78 C79 -87.8(10)
Ti2 O8 C78 C83 92.4(9)
O8 C78 C79 C80 -177.6(8)
C83 C78 C79 C80 2.2(14)
O8 C78 C79 C77 2.7(15)
C83 C78 C79 C77 -177.5(9)
C72 C77 C79 C78 98.4(12)
C72 C77 C79 C80 -81.4(12)
C78 C79 C80 C81 -2.5(15)
C77 C79 C80 C81 177.2(9)
C79 C80 C81 C82 1.7(15)
C79 C80 C81 C84 177.3(9)
C80 C81 C82 C83 -0.7(15)
C84 C81 C82 C83 -176.1(9)
C81 C82 C83 C78 0.5(15)
C81 C82 C83 C88 -175.8(9)
O8 C78 C83 C82 178.5(8)
C79 C78 C83 C82 -1.3(14)
O8 C78 C83 C88 -5.3(14)
C79 C78 C83 C88 174.9(9)
C82 C81 C84 C86 -18(2)
C80 C81 C84 C86 166.9(18)
C82 C81 C84 C86X -46(2)
C80 C81 C84 C86X 139(2)
C82 C81 C84 C85 -139.0(17)
C80 C81 C84 C85 45.7(19)
C82 C81 C84 C87X 70(2)
C80 C81 C84 C87X -105(2)
C82 C81 C84 C85X -170(3)
C80 C81 C84 C85X 14(3)
C82 C81 C84 C87 102(2)
C80 C81 C84 C87 -74(2)
C47 C46 C88 C83 -102.8(11)
C45 C46 C88 C83 76.9(12)
C82 C83 C88 C46 77.8(12)
C78 C83 C88 C46 -98.4(11)
C1 O1 C102 C103 83.8(10)
Ti1 O1 C102 C103 -114.1(8)
O1 C102 C103 C104 177.5(8)
C102 C103 C104 C105 -174.9(9)
C103 C104 C105 C106 169.9(11)
C56 O6 C107 C108 86.5(10)
Ti2 O6 C107 C108 -106.4(8)
O6 C107 C108 C109 177.8(8)
C107 C108 C109 C110 -177.9(9)
C108 C109 C110 C111 176.1(11)
